data_7135407
loop_
_publ_author_name
'To&#x142;oczko, Aleksandra'
'Ka&#x17a;mierczak, Marcin'
'Maliuzhenko, Vladyslav'
'Siczek, Mi&#x142;osz'
'Weselski, Marek'
'Bronisz, Robert'

_publ_section_title
;
 "Inverted" hysteresis in a bilayer Fe(II) spin crossover system.
;
_journal_issue 22
_journal_name_full 'Chemical communications (Cambridge, England)'
_journal_page_first 6110
_journal_page_last 6113
_journal_paper_doi 10.1039/d6cc00357e
_journal_volume 62
_journal_year 2026
_chemical_formula_moiety 'C200 H352 Fe2 N48 O16, 4(B F4), 0.46(H2 O), 2(C25 H44 N6 O2), 4(C2 H3 N)'
_chemical_formula_sum 'C258 H452.92 B4 F16 Fe2 N64 O20.46'
_chemical_formula_weight 5238.04
_chemical_melting_point ?
_space_group_crystal_system triclinic
_space_group_IT_number 2
_space_group_name_Hall '-P 1'
_space_group_name_H-M_alt 'P -1'
_atom_sites_solution_hydrogens geom
_atom_sites_solution_primary dual
_audit_creation_date 2025-12-11
_audit_creation_method
;
Olex2 1.5
(compiled 2024.02.16 svn.r378c4104 for OlexSys, GUI svn.r6928)
;
_audit_update_record
;
2025-12-11 deposited with the CCDC.	2026-02-18 downloaded from the CCDC.
;
_cell_angle_alpha 78.27(3)
_cell_angle_beta 86.54(3)
_cell_angle_gamma 72.34(3)
_cell_formula_units_Z 1
_cell_length_a 13.046(4)
_cell_length_b 18.844(7)
_cell_length_c 33.352(12)
_cell_measurement_reflns_used 16252
_cell_measurement_temperature 293(1)
_cell_measurement_theta_max 26.1560
_cell_measurement_theta_min 2.0620
_cell_volume 7650(5)
_computing_cell_refinement 'CrysAlisPro 1.171.43.143a (Rigaku OD, 2024)'
_computing_data_collection 'CrysAlisPro system (CCD 44.116a 64-bit (release 30-06-2025))'
_computing_data_reduction 'CrysAlisPro 1.171.43.143a (Rigaku OD, 2024)'
_computing_molecular_graphics 'Olex2 1.5 (Dolomanov et al., 2009)'
_computing_publication_material 'Olex2 1.5 (Dolomanov et al., 2009)'
_computing_structure_refinement 'SHELXL 2018/3 (Sheldrick, 2015)'
_computing_structure_solution 'SHELXT  (Sheldrick, 2015)'
_diffrn_ambient_temperature 293(1)
_diffrn_detector 'Hybrid Pixel Array Detector'
_diffrn_detector_area_resol_mean 10.0000
_diffrn_detector_type 'HyPix-Arc 150'
_diffrn_measured_fraction_theta_full 0.998
_diffrn_measured_fraction_theta_max 0.997
_diffrn_measurement_details
;
List of Runs (angles in degrees, time in seconds):

  # Type    Start    End  Width  t~exp~   \w     \q     \k     \f   Frames
#--------------------------------------------------------------------------
  1  \w    -35.00   0.00   0.50    3.00    --  -37.06  96.00 129.00   70
  2  \w     -1.00  44.00   0.50    3.00    --   37.16 -96.00  21.00   90
  3  \w    -10.00  16.00   0.50    3.00    --    0.05  99.00 -70.84   52
  4  \w     19.00  45.00   0.50    3.00    --    0.05  35.00-169.72   52
  5  \w    -12.00  13.00   0.50    3.00    --    0.05 100.00  24.64   50
  6  \w     11.00  39.00   0.50    3.00    --    0.05  64.00 -95.37   56
  7  \w     12.00  38.00   0.50    3.00    --    0.05  66.00  29.22   52
  8  \w     11.00  43.00   0.50    3.00    --    0.05  58.00  12.08   64
  9  \w     17.00  43.00   0.50    3.00    --    0.05  41.00 179.02   52
 10  \w      9.00  41.00   0.50    3.00    --    0.05  63.00-156.83   64
 11  \w     12.00  38.00   0.50    3.00    --    0.05  58.00 152.62   52
 12  \w    -11.00  15.00   0.50    3.00    --    0.05 100.00  49.89   52
 13  \w     14.00  44.00   0.50    3.00    --    0.05  55.00  47.84   60
 14  \w      9.00  37.00   0.50    3.00    --    0.05  72.00  78.54   56
 15  \w     12.00  38.00   0.50    3.00    --    0.05  59.00-118.67   52
 16  \w     17.00  43.00   0.50    3.00    --    0.05  53.00 103.74   52
 17  \w     10.00  40.00   0.50    3.00    --    0.05  58.00 130.47   60
 18  \w    -12.00  14.00   0.50    3.00    --    0.05 100.00-102.16   52
 19  \w     12.00  43.00   0.50    3.00    --    0.05  52.00-141.80   62
 20  \w      9.00  41.00   0.50    3.00    --    0.05  64.00 -45.66   64
 21  \w    -11.00  14.00   0.50    3.00    --    0.05  99.00   1.99   50
 22  \w    -13.00  12.00   0.50    3.00    --    0.05 101.00  82.52   50
 23  \w    -13.00  12.00   0.50    3.00    --   22.00 -46.00 122.93   50
 24  \w    -16.00  12.00   0.50    3.00    --   26.00 -46.00-106.31   56
 25  \w    -49.00  -3.00   0.50    3.00    --  -34.00 111.00-118.16   92
 26  \w    -17.00   8.00   0.50    3.00    --  -37.06  19.00 150.00   50
 27  \w    -24.00   1.00   0.50    3.00    --  -37.06  19.00-150.00   50
;
_diffrn_measurement_device 'four-circle diffractometer'
_diffrn_measurement_device_type 'XtaLAB Synergy R, DW system, HyPix-Arc 150'
_diffrn_measurement_method '\w scans'
_diffrn_radiation_type MoK\a
_diffrn_radiation_wavelength 0.71073
_diffrn_reflns_av_R_equivalents 0.0495
_diffrn_reflns_av_unetI/netI 0.0399
_diffrn_reflns_Laue_measured_fraction_full 0.999
_diffrn_reflns_Laue_measured_fraction_max 0.997
_diffrn_reflns_limit_h_max 17
_diffrn_reflns_limit_h_min -17
_diffrn_reflns_limit_k_max 25
_diffrn_reflns_limit_k_min -25
_diffrn_reflns_limit_l_max 45
_diffrn_reflns_limit_l_min -45
_diffrn_reflns_number 220083
_diffrn_reflns_point_group_measured_fraction_full 0.999
_diffrn_reflns_point_group_measured_fraction_max 0.997
_diffrn_reflns_theta_full 25.242
_diffrn_reflns_theta_max 28.700
_diffrn_reflns_theta_min 1.999
_diffrn_source 'Rotating-anode X-ray tube'
_diffrn_source_type 'Rigaku (Mo) X-ray Source'
_exptl_absorpt_coefficient_mu 0.170
_exptl_absorpt_correction_T_max 1.000
_exptl_absorpt_correction_T_min 0.388
_exptl_absorpt_correction_type gaussian
_exptl_absorpt_process_details
;
CrysAlisPro 1.171.43.143a (Rigaku Oxford Diffraction, 2024)
Numerical absorption correction based on gaussian integration over
a multifaceted crystal model
Empirical absorption correction using spherical harmonics,
implemented in SCALE3 ABSPACK scaling algorithm.
;
_exptl_crystal_colour 'clear colourless'
_exptl_crystal_colour_lustre clear
_exptl_crystal_colour_primary colourless
_exptl_crystal_density_diffrn 1.137
_exptl_crystal_density_meas ?
_exptl_crystal_description plate
_exptl_crystal_F_000 2829
_exptl_crystal_preparation 'Magnetic properties'
_exptl_crystal_size_max 0.59
_exptl_crystal_size_mid 0.39
_exptl_crystal_size_min 0.23
_refine_diff_density_max 0.563
_refine_diff_density_min -0.357
_refine_diff_density_rms 0.046
_refine_ls_extinction_method none
_refine_ls_goodness_of_fit_ref 1.030
_refine_ls_hydrogen_treatment mixed
_refine_ls_matrix_type full
_refine_ls_number_parameters 1858
_refine_ls_number_reflns 39475
_refine_ls_number_restraints 210
_refine_ls_restrained_S_all 1.032
_refine_ls_R_factor_all 0.1181
_refine_ls_R_factor_gt 0.0740
_refine_ls_shift/su_max 0.004
_refine_ls_shift/su_mean 0.000
_refine_ls_structure_factor_coef Fsqd
_refine_ls_weighting_details 'w=1/[\s^2^(Fo^2^)+(0.0906P)^2^+3.8066P] where P=(Fo^2^+2Fc^2^)/3'
_refine_ls_weighting_scheme calc
_refine_ls_wR_factor_gt 0.1927
_refine_ls_wR_factor_ref 0.2155
_reflns_Friedel_coverage 0.000
_reflns_number_gt 24881
_reflns_number_total 39475
_reflns_threshold_expression 'I > 2\s(I)'
_cod_data_source_file d6cc00357e2.cif
_cod_data_source_block heating_12_293k
_cod_depositor_comments
;
The following automatic conversions were performed:

data item '_chemical_melting_point' value 'not measured' was changed
to '?' -- the value is undefined or not given.

data item '_exptl_crystal_density_meas' value 'not measured' was
changed to '?' -- the value is perceived as not measured.

Automatic conversion script
Id: cif_fix_values 8170 2020-07-09 18:12:32Z antanas 

 Adding full bibliography for 7135405--7135407.cif.
;
_cod_database_code 7135407
_shelx_shelxl_version_number 2018/3
_shelx_space_group_comment
;
The symmetry employed for this shelxl refinement is uniquely defined
by the following loop, which should always be used as a source of
symmetry information in preference to the above space-group names.
They are only intended as comments.
;
_shelx_estimated_absorpt_t_max 0.962
_shelx_estimated_absorpt_t_min 0.906
_olex2_refinement_description
;
1. Restrained distances
 C82-N80
 2.34 with sigma of 0.02
 C72-N70
 2.34 with sigma of 0.02
 N60-C62
 2.34 with sigma of 0.02
 N40-C42
 2.34 with sigma of 0.02
 O1-H1A
 0.85 with sigma of 0.01
 O1-H1B
 0.85 with sigma of 0.01
 H1A-H1B
 1.38 with sigma of 0.02
 C438-C437 \\sim C439-C438
 with sigma of 0.008
 C339-C338 \\sim C638-C339
 with sigma of 0.008
 C338-C337 \\sim C638-C337
 with sigma of 0.008
 C337-C336 \\sim C636-C337
 with sigma of 0.008
 C636-C335 \\sim C336-C335
 with sigma of 0.008
 C335-C334 \\sim C634-C335
 with sigma of 0.008
 C334-C333 \\sim C634-C333
 with sigma of 0.008
 C333-C332 \\sim C632-C333
 with sigma of 0.008
 C332-C331 \\sim C632-C331
 with sigma of 0.008
 C331-C330 \\sim C630-C331
 with sigma of 0.008
 C330-C329 \\sim C630-C329
 with sigma of 0.008
 C329-C328 \\sim C628-C329
 with sigma of 0.008
 C328-C327 \\sim C628-C327
 with sigma of 0.008
 C327-C326 \\sim C626-C327
 with sigma of 0.008
 C326-C325 \\sim C626-C625
 with sigma of 0.008
 C625-C624 \\sim C325-C324
 with sigma of 0.008
 C624-C623 \\sim C324-C323
 with sigma of 0.008
 C623-C322 \\sim C323-C322
 with sigma of 0.008
2. Rigid body (RIGU) restrains
 F1, F2, F3, F4, B1
 with sigma for 1-2 distances of 0.004 and sigma for 1-3 distances of 0.004
 F5, F6, F7, F8, B2
 with sigma for 1-2 distances of 0.004 and sigma for 1-3 distances of 0.004
 F9, F10, F11, F12, B3
 with sigma for 1-2 distances of 0.004 and sigma for 1-3 distances of 0.004
 F13, F14, F15, F16, B4
 with sigma for 1-2 distances of 0.004 and sigma for 1-3 distances of 0.004
 N60, C61, C62
 with sigma for 1-2 distances of 0.004 and sigma for 1-3 distances of 0.004
 N40, C41, C42
 with sigma for 1-2 distances of 0.004 and sigma for 1-3 distances of 0.004
 N50, C51, C52
 with sigma for 1-2 distances of 0.004 and sigma for 1-3 distances of 0.004
 N70, C71, C72
 with sigma for 1-2 distances of 0.004 and sigma for 1-3 distances of 0.004
 N80, C81, C82
 with sigma for 1-2 distances of 0.004 and sigma for 1-3 distances of 0.004
 N90, C91, C92
 with sigma for 1-2 distances of 0.004 and sigma for 1-3 distances of 0.004
3. Same fragment restrains
{F1, F2, F3, F4, B1} sigma for 1-2: 0.008, 1-3: 0.04
as in
{F5, F6, F7, F8, B2}
{N90, C91, C92} sigma for 1-2: 0.004, 1-3: 0.04
as in
{N70, C71, C72}
{N90, C91, C92} sigma for 1-2: 0.004, 1-3: 0.04
as in
{N60, C61, C62}
{N90, C91, C92} sigma for 1-2: 0.004, 1-3: 0.04
as in
{N80, C81, C82}
{N90, C91, C92} sigma for 1-2: 0.004, 1-3: 0.04
as in
{N50, C51, C52}
{N90, C91, C92} sigma for 1-2: 0.004, 1-3: 0.04
as in
{N40, C41, C42}
{F9, F10, F11, F12, B3} sigma for 1-2: 0.02, 1-3: 0.04
as in
{F13, F14, F15, F16, B4}
4. Others
 Sof(F5)=Sof(F6)=Sof(F7)=Sof(F8)=Sof(B2)=1-FVAR(1)
 Sof(F1)=Sof(F2)=Sof(F3)=Sof(F4)=Sof(B1)=FVAR(1)
 Sof(H32K)=Sof(H32L)=Sof(H32Q)=Sof(H32R)=Sof(H33E)=Sof(H33F)=Sof(H33K)=
 Sof(H33L)=Sof(H33Q)=Sof(H33R)=Sof(H33W)=Sof(H33X)=Sof(HC)=Sof(HD)=Sof(HE)=
 Sof(C623)=Sof(H62A)=Sof(H62B)=Sof(C624)=Sof(H62C)=Sof(H62D)=Sof(C625)=
 Sof(H62E)=Sof(H62F)=Sof(C626)=Sof(H62G)=Sof(H62H)=Sof(C628)=Sof(H62I)=
 Sof(H62J)=Sof(C630)=Sof(H63A)=Sof(H63B)=Sof(C632)=Sof(H63C)=Sof(H63D)=
 Sof(C634)=Sof(H63E)=Sof(H63F)=Sof(C636)=Sof(H63G)=Sof(H63H)=Sof(C638)=
 Sof(H63I)=Sof(H63J)=1-FVAR(2)
 Sof(C323)=Sof(H32A)=Sof(H32B)=Sof(C324)=Sof(H32C)=Sof(H32D)=Sof(C325)=
 Sof(H32E)=Sof(H32F)=Sof(C326)=Sof(H32G)=Sof(H32H)=Sof(H32I)=Sof(H32J)=
 Sof(C328)=Sof(H32M)=Sof(H32N)=Sof(H32O)=Sof(H32P)=Sof(C330)=Sof(H33A)=
 Sof(H33B)=Sof(H33C)=Sof(H33D)=Sof(C332)=Sof(H33G)=Sof(H33H)=Sof(H33I)=
 Sof(H33J)=Sof(C334)=Sof(H33M)=Sof(H33N)=Sof(H33O)=Sof(H33P)=Sof(C336)=
 Sof(H33S)=Sof(H33T)=Sof(H33U)=Sof(H33V)=Sof(C338)=Sof(H33Y)=Sof(H)=Sof(H33Z)=
 Sof(HA)=Sof(HB)=FVAR(2)
 Sof(F13)=Sof(F14)=Sof(F15)=Sof(F16)=Sof(B4)=1-FVAR(3)
 Sof(F9)=Sof(F10)=Sof(F11)=Sof(F12)=Sof(B3)=FVAR(3)
 Fixed Sof: O1(0.23) H1A(0.23) H1B(0.23) N90(0.5) C91(0.5) C92(0.5) H92O(0.5)
 H92P(0.5) H92Q(0.5) N40(0.25) C41(0.25) C42(0.25) H42O(0.25) H42P(0.25)
 H42Q(0.25) N50(0.5) C51(0.5) C52(0.5) H52A(0.5) H52B(0.5) H52C(0.5) N60(0.25)
 C61(0.25) C62(0.25) H62K(0.25) H62L(0.25) H62M(0.25) N70(0.25) C71(0.25)
 C72(0.25) H72A(0.25) H72B(0.25) H72C(0.25) N80(0.25) C81(0.25) C82(0.25)
 H82A(0.25) H82B(0.25) H82C(0.25)
5.a Ternary CH refined with riding coordinates:
 C102(H102), C202(H202), C302(H302), C402(H402), C902(H902)
5.b Secondary CH2 refined with riding coordinates:
 C101(H10A,H10B), C103(H10C,H10D), C123(H12A,H12B), C124(H12C,H12D), C125(H12E,
 H12F), C126(H12G,H12H), C127(H12I,H12J), C128(H12K,H12L), C129(H12M,H12N),
 C130(H13A,H13B), C131(H13C,H13D), C132(H13E,H13F), C133(H13G,H13H), C134(H13I,
 H13J), C135(H13K,H13L), C136(H13M,H13N), C137(H13O,H13P), C138(H13Q,H13R),
 C201(H20A,H20B), C203(H20C,H20D), C223(H22A,H22B), C224(H22C,H22D), C225(H22E,
 H22F), C226(H22G,H22H), C227(H22I,H22J), C228(H22K,H22L), C229(H22M,H22N),
 C230(H23A,H23B), C231(H23C,H23D), C232(H23E,H23F), C233(H23G,H23H), C234(H23I,
 H23J), C235(H23K,H23L), C236(H23M,H23N), C237(H23O,H23P), C238(H23Q,H23R),
 C301(H30A,H30B), C303(H30C,H30D), C323(H32A,H32B), C324(H32C,H32D), C325(H32E,
 H32F), C326(H32G,H32H), C327(H32I,H32J), C327(H32K,H32L), C328(H32M,H32N),
 C329(H32O,H32P), C329(H32Q,H32R), C330(H33A,H33B), C331(H33C,H33D), C331(H33E,
 H33F), C332(H33G,H33H), C333(H33I,H33J), C333(H33K,H33L), C334(H33M,H33N),
 C335(H33O,H33P), C335(H33Q,H33R), C336(H33S,H33T), C337(H33U,H33V), C337(H33W,
 H33X), C338(H33Y,H), C401(H40A,H40B), C403(H40C,H40D), C423(H42A,H42B),
 C424(H42C,H42D), C425(H42E,H42F), C426(H42G,H42H), C427(H42I,H42J), C428(H42K,
 H42L), C429(H42M,H42N), C430(H43A,H43B), C431(H43C,H43D), C432(H43E,H43F),
 C433(H43G,H43H), C434(H43I,H43J), C435(H43K,H43L), C436(H43M,H43N), C437(H43O,
 H43P), C438(H43Q,H43R), C623(H62A,H62B), C624(H62C,H62D), C625(H62E,H62F),
 C626(H62G,H62H), C628(H62I,H62J), C630(H63A,H63B), C632(H63C,H63D), C634(H63E,
 H63F), C636(H63G,H63H), C638(H63I,H63J), C901(H90A,H90B), C903(H90C,H90D),
 C923(H92A,H92B), C924(H92C,H92D), C925(H92E,H92F), C926(H92G,H92H), C927(H92I,
 H92J), C928(H92K,H92L), C929(H92M,H92N), C930(H93A,H93B), C931(H93C,H93D),
 C932(H93E,H93F), C933(H93G,H93H), C934(H93I,H93J), C935(H93K,H93L), C936(H93M,
 H93N), C937(H93O,H93P), C938(H93Q,H93R)
5.c Me refined with riding coordinates:
 C92(H92O,H92P,H92Q), C42(H42O,H42P,H42Q), C52(H52A,H52B,H52C), C62(H62K,H62L,
 H62M), C72(H72A,H72B,H72C), C82(H82A,H82B,H82C)
5.d Aromatic/amide H refined with riding coordinates:
 C114(H114), C115(H115), C116(H116), C117(H117), C214(H214), C215(H215),
 C216(H216), C217(H217), C314(H314), C315(H315), C316(H316), C317(H317),
 C414(H414), C415(H415), C416(H416), C417(H417), C914(H914), C915(H915),
 C916(H916), C917(H917)
5.e Idealised Me refined as rotating group:
 C139(H13S,H13T,H13U), C239(H23S,H23T,H23U), C339(H33Z,HA,HB), C339(HC,HD,HE),
 C439(H43S,H43T,H43U), C939(H93S,H93T,H93U)
;
_olex2_exptl_crystal_mounting_method 'glass capillar'
_olex2_submission_special_instructions 'No special instructions were received'

loop_
_space_group_symop_operation_xyz
'x, y, z'
'-x, -y, -z'

loop_
_atom_site_label
_atom_site_type_symbol
_atom_site_fract_x
_atom_site_fract_y
_atom_site_fract_z
_atom_site_U_iso_or_equiv
_atom_site_adp_type
_atom_site_occupancy
_atom_site_site_symmetry_order
_atom_site_calc_flag
_atom_site_refinement_flags_posn
_atom_site_refinement_flags_adp
_atom_site_refinement_flags_occupancy
_atom_site_disorder_assembly
_atom_site_disorder_group
Fe1 Fe 1.000000 0.000000 1.000000 0.03747(11) Uani 1 2 d S . P . .
Fe2 Fe 0.500000 0.500000 1.000000 0.03476(10) Uani 1 2 d S . P . .
O121 O 1.30973(14) 0.03820(10) 0.84340(5) 0.0547(4) Uani 1 1 d . . . . .
O122 O 1.13138(17) 0.05290(14) 0.84730(7) 0.0799(6) Uani 1 1 d . . . . .
O221 O 0.60943(12) 0.25824(9) 0.90194(5) 0.0472(4) Uani 1 1 d . . . . .
O222 O 0.45908(17) 0.28394(13) 0.86616(7) 0.0762(6) Uani 1 1 d . . . . .
O321 O 0.92156(14) 0.32036(10) 0.91504(6) 0.0595(5) Uani 1 1 d . . . . .
O322 O 1.08964(19) 0.26663(14) 0.89598(8) 0.0850(7) Uani 1 1 d . . . . .
O421 O 0.23996(16) 0.51823(12) 0.83383(6) 0.0655(5) Uani 1 1 d . . . . .
O422 O 0.40476(19) 0.52730(14) 0.84075(8) 0.0831(6) Uani 1 1 d . . . . .
N111 N 1.27056(16) 0.01447(13) 0.92803(6) 0.0500(5) Uani 1 1 d . . . . .
N112 N 1.17523(16) 0.04361(12) 0.94497(6) 0.0506(5) Uani 1 1 d . . . . .
N113 N 1.13449(15) -0.01321(11) 0.95758(6) 0.0478(5) Uani 1 1 d . . . . .
N131 N 1.3434(2) 0.17584(15) 0.80215(8) 0.0678(6) Uani 1 1 d . . . . .
N132 N 1.2808(3) 0.24829(18) 0.79151(10) 0.0898(8) Uani 1 1 d . . . . .
N133 N 1.2629(3) 0.2607(2) 0.75214(11) 0.1089(11) Uani 1 1 d . . . . .
N211 N 0.73451(15) 0.09786(10) 0.92070(6) 0.0428(4) Uani 1 1 d . . . . .
N212 N 0.78632(15) 0.06957(10) 0.95634(6) 0.0449(4) Uani 1 1 d . . . . .
N213 N 0.88976(14) 0.05037(10) 0.94817(6) 0.0444(4) Uani 1 1 d . . . . .
N231 N 0.54642(15) 0.27244(9) 0.98931(6) 0.0422(4) Uani 1 1 d . . . . .
N232 N 0.58160(15) 0.33216(10) 0.98892(6) 0.0435(4) Uani 1 1 d . . . . .
N233 N 0.50359(15) 0.38142(10) 1.00477(6) 0.0423(4) Uani 1 1 d . . . . .
N311 N 0.97837(15) 0.23176(10) 0.99778(6) 0.0463(4) Uani 1 1 d . . . . .
N312 N 0.93549(15) 0.17750(10) 0.99328(7) 0.0467(4) Uani 1 1 d . . . . .
N313 N 1.01102(15) 0.11241(10) 1.00463(6) 0.0455(4) Uani 1 1 d . . . . .
N331 N 0.79059(15) 0.45910(10) 0.93366(6) 0.0467(5) Uani 1 1 d . . . . .
N332 N 0.72908(15) 0.46689(10) 0.96668(6) 0.0448(4) Uani 1 1 d . . . . .
N333 N 0.62798(15) 0.48617(10) 0.95408(6) 0.0438(4) Uani 1 1 d . . . . .
N411 N 0.25115(16) 0.51519(12) 0.92121(6) 0.0494(5) Uani 1 1 d . . . . .
N412 N 0.34499(16) 0.48094(11) 0.94015(6) 0.0486(5) Uani 1 1 d . . . . .
N413 N 0.37580(15) 0.53446(11) 0.95162(6) 0.0439(4) Uani 1 1 d . . . . .
N431 N 0.12091(18) 0.42258(14) 0.82695(7) 0.0602(6) Uani 1 1 d . . . . .
N432 N 0.0301(2) 0.44666(16) 0.84739(8) 0.0719(7) Uani 1 1 d . . . . .
N433 N -0.0497(2) 0.47102(18) 0.82139(10) 0.0833(8) Uani 1 1 d . . . . .
C101 C 1.3328(2) 0.06472(18) 0.90935(8) 0.0608(7) Uani 1 1 d . . . . .
H10A H 1.408636 0.036433 0.910131 0.073 Uiso 1 1 calc R U . . .
H10B H 1.322769 0.104846 0.924720 0.073 Uiso 1 1 calc R U . . .
C102 C 1.2979(2) 0.09920(15) 0.86534(8) 0.0520(6) Uani 1 1 d . . . . .
H102 H 1.223350 0.132098 0.864078 0.062 Uiso 1 1 calc R U . . .
C103 C 1.3731(2) 0.14315(17) 0.84468(9) 0.0632(7) Uani 1 1 d . . . . .
H10C H 1.370735 0.183374 0.859140 0.076 Uiso 1 1 calc R U . . .
H10D H 1.446190 0.109444 0.846066 0.076 Uiso 1 1 calc R U . . .
C114 C 1.2036(2) -0.07725(14) 0.94773(8) 0.0537(6) Uani 1 1 d . . . . .
H114 H 1.193154 -0.124946 0.953032 0.064 Uiso 1 1 calc R U . . .
C115 C 1.2903(2) -0.06014(16) 0.92892(8) 0.0577(6) Uani 1 1 d . . . . .
H115 H 1.350322 -0.092781 0.918822 0.069 Uiso 1 1 calc R U . . .
C116 C 1.3128(4) 0.1970(3) 0.73848(12) 0.1026(13) Uani 1 1 d . . . . .
H116 H 1.311788 0.191207 0.711480 0.123 Uiso 1 1 calc R U . . .
C117 C 1.3649(3) 0.1420(2) 0.76959(11) 0.0881(10) Uani 1 1 d . . . . .
H117 H 1.405882 0.092541 0.768618 0.106 Uiso 1 1 calc R U . . .
C122 C 1.2196(2) 0.02155(18) 0.83564(9) 0.0631(7) Uani 1 1 d . . . . .
C123 C 1.2447(3) -0.0399(2) 0.81165(12) 0.0810(10) Uani 1 1 d . . . . .
H12A H 1.258420 -0.088324 0.830457 0.097 Uiso 1 1 calc R U . . .
H12B H 1.310058 -0.039846 0.796135 0.097 Uiso 1 1 calc R U . . .
C124 C 1.1574(3) -0.0325(2) 0.78285(12) 0.0868(10) Uani 1 1 d . . . . .
H12C H 1.142805 0.016361 0.764359 0.104 Uiso 1 1 calc R U . . .
H12D H 1.092364 -0.033382 0.798427 0.104 Uiso 1 1 calc R U . . .
C125 C 1.1837(3) -0.0942(2) 0.75793(12) 0.0930(11) Uani 1 1 d . . . . .
H12E H 1.251471 -0.095650 0.743951 0.112 Uiso 1 1 calc R U . . .
H12F H 1.193233 -0.142665 0.776384 0.112 Uiso 1 1 calc R U . . .
C126 C 1.0993(3) -0.0843(3) 0.72662(12) 0.0981(12) Uani 1 1 d . . . . .
H12G H 1.033330 -0.087952 0.740744 0.118 Uiso 1 1 calc R U . . .
H12H H 1.084549 -0.033836 0.709798 0.118 Uiso 1 1 calc R U . . .
C127 C 1.1311(3) -0.1416(3) 0.69933(13) 0.1011(13) Uani 1 1 d . . . . .
H12I H 1.138593 -0.191561 0.715949 0.121 Uiso 1 1 calc R U . . .
H12J H 1.201042 -0.141718 0.687623 0.121 Uiso 1 1 calc R U . . .
C128 C 1.0532(3) -0.1283(3) 0.66482(13) 0.1019(13) Uani 1 1 d . . . . .
H12K H 0.984732 -0.132312 0.676447 0.122 Uiso 1 1 calc R U . . .
H12L H 1.041464 -0.077091 0.649301 0.122 Uiso 1 1 calc R U . . .
C129 C 1.0910(3) -0.1829(3) 0.63625(13) 0.1018(13) Uani 1 1 d . . . . .
H12M H 1.101849 -0.234063 0.651816 0.122 Uiso 1 1 calc R U . . .
H12N H 1.160054 -0.179470 0.625069 0.122 Uiso 1 1 calc R U . . .
C130 C 1.0149(3) -0.1700(3) 0.60105(12) 0.1012(13) Uani 1 1 d . . . . .
H13A H 0.946128 -0.174323 0.612168 0.121 Uiso 1 1 calc R U . . .
H13B H 1.003173 -0.118689 0.585653 0.121 Uiso 1 1 calc R U . . .
C131 C 1.0547(3) -0.2247(3) 0.57213(12) 0.0985(12) Uani 1 1 d . . . . .
H13C H 1.067202 -0.276065 0.587615 0.118 Uiso 1 1 calc R U . . .
H13D H 1.123132 -0.220028 0.560830 0.118 Uiso 1 1 calc R U . . .
C132 C 0.9788(3) -0.2127(3) 0.53723(12) 0.0983(12) Uani 1 1 d . . . . .
H13E H 0.966814 -0.161515 0.521628 0.118 Uiso 1 1 calc R U . . .
H13F H 0.910169 -0.216934 0.548556 0.118 Uiso 1 1 calc R U . . .
C133 C 1.0180(3) -0.2679(3) 0.50837(12) 0.0996(13) Uani 1 1 d . . . . .
H13G H 1.087073 -0.264185 0.497331 0.120 Uiso 1 1 calc R U . . .
H13H H 1.029064 -0.319081 0.523916 0.120 Uiso 1 1 calc R U . . .
C134 C 0.9426(3) -0.2553(3) 0.47309(12) 0.0990(12) Uani 1 1 d . . . . .
H13I H 0.873154 -0.258212 0.484079 0.119 Uiso 1 1 calc R U . . .
H13J H 0.932497 -0.204443 0.457224 0.119 Uiso 1 1 calc R U . . .
C135 C 0.9813(3) -0.3111(3) 0.44497(12) 0.1022(13) Uani 1 1 d . . . . .
H13K H 1.051251 -0.308584 0.434350 0.123 Uiso 1 1 calc R U . . .
H13L H 0.990792 -0.361855 0.460881 0.123 Uiso 1 1 calc R U . . .
C136 C 0.9087(3) -0.2992(3) 0.40964(12) 0.1031(13) Uani 1 1 d . . . . .
H13M H 0.898917 -0.248367 0.393827 0.124 Uiso 1 1 calc R U . . .
H13N H 0.838914 -0.302027 0.420272 0.124 Uiso 1 1 calc R U . . .
C137 C 0.9478(4) -0.3551(3) 0.38117(12) 0.1094(14) Uani 1 1 d . . . . .
H13O H 1.017614 -0.352277 0.370549 0.131 Uiso 1 1 calc R U . . .
H13P H 0.957522 -0.405905 0.396973 0.131 Uiso 1 1 calc R U . . .
C138 C 0.8759(4) -0.3432(3) 0.34620(14) 0.1312(19) Uani 1 1 d . . . . .
H13Q H 0.866669 -0.292515 0.330209 0.157 Uiso 1 1 calc R U . . .
H13R H 0.805856 -0.345549 0.356773 0.157 Uiso 1 1 calc R U . . .
C139 C 0.9150(6) -0.3994(4) 0.31830(17) 0.175(3) Uani 1 1 d . . . . .
H13S H 0.857826 -0.394949 0.300241 0.263 Uiso 1 1 calc R U . . .
H13T H 0.937423 -0.449884 0.334380 0.263 Uiso 1 1 calc R U . . .
H13U H 0.974643 -0.389165 0.302462 0.263 Uiso 1 1 calc R U . . .
C201 C 0.61742(17) 0.12490(12) 0.92096(8) 0.0443(5) Uani 1 1 d . . . . .
H20A H 0.590475 0.089058 0.940470 0.053 Uiso 1 1 calc R U . . .
H20B H 0.590648 0.127188 0.894075 0.053 Uiso 1 1 calc R U . . .
C202 C 0.57457(18) 0.20345(12) 0.93226(7) 0.0421(5) Uani 1 1 d . . . . .
H202 H 0.495772 0.218428 0.932469 0.051 Uiso 1 1 calc R U . . .
C203 C 0.61384(19) 0.20629(12) 0.97359(7) 0.0458(5) Uani 1 1 d . . . . .
H20C H 0.613229 0.160350 0.992898 0.055 Uiso 1 1 calc R U . . .
H20D H 0.687404 0.208327 0.971065 0.055 Uiso 1 1 calc R U . . .
C214 C 0.9031(2) 0.06578(18) 0.90722(9) 0.0655(7) Uani 1 1 d . . . . .
H214 H 0.968541 0.057396 0.893485 0.079 Uiso 1 1 calc R U . . .
C215 C 0.8037(2) 0.09581(18) 0.88948(9) 0.0668(8) Uani 1 1 d . . . . .
H215 H 0.787650 0.111448 0.861684 0.080 Uiso 1 1 calc R U . . .
C216 C 0.4205(2) 0.35269(13) 1.01546(8) 0.0489(5) Uani 1 1 d . . . . .
H216 H 0.356561 0.376419 1.027557 0.059 Uiso 1 1 calc R U . . .
C217 C 0.4469(2) 0.28304(13) 1.00543(8) 0.0505(6) Uani 1 1 d . . . . .
H217 H 0.405385 0.249903 1.008916 0.061 Uiso 1 1 calc R U . . .
C222 C 0.5438(2) 0.29440(13) 0.86997(8) 0.0510(6) Uani 1 1 d . . . . .
C223 C 0.5893(3) 0.34863(16) 0.84020(9) 0.0657(7) Uani 1 1 d . . . . .
H22A H 0.666146 0.325523 0.837627 0.079 Uiso 1 1 calc R U . . .
H22B H 0.578927 0.394313 0.851074 0.079 Uiso 1 1 calc R U . . .
C224 C 0.5382(3) 0.37021(17) 0.79813(9) 0.0693(8) Uani 1 1 d . . . . .
H22C H 0.460623 0.384328 0.801294 0.083 Uiso 1 1 calc R U . . .
H22D H 0.556300 0.414486 0.782984 0.083 Uiso 1 1 calc R U . . .
C225 C 0.5722(3) 0.30816(18) 0.77331(10) 0.0743(8) Uani 1 1 d . . . . .
H22E H 0.648861 0.297028 0.768050 0.089 Uiso 1 1 calc R U . . .
H22F H 0.559618 0.262501 0.789314 0.089 Uiso 1 1 calc R U . . .
C226 C 0.5137(3) 0.32826(19) 0.73303(9) 0.0751(8) Uani 1 1 d . . . . .
H22G H 0.523153 0.375521 0.717811 0.090 Uiso 1 1 calc R U . . .
H22H H 0.437503 0.336967 0.738512 0.090 Uiso 1 1 calc R U . . .
C227 C 0.5499(3) 0.2690(2) 0.70638(10) 0.0811(9) Uani 1 1 d . . . . .
H22I H 0.624855 0.262789 0.699219 0.097 Uiso 1 1 calc R U . . .
H22J H 0.545107 0.220788 0.722157 0.097 Uiso 1 1 calc R U . . .
C228 C 0.4854(3) 0.2877(2) 0.66740(10) 0.0789(9) Uani 1 1 d . . . . .
H22K H 0.491454 0.335353 0.651445 0.095 Uiso 1 1 calc R U . . .
H22L H 0.410219 0.295052 0.674627 0.095 Uiso 1 1 calc R U . . .
C229 C 0.5188(3) 0.2281(2) 0.64074(11) 0.0884(10) Uani 1 1 d . . . . .
H22M H 0.591720 0.224397 0.631284 0.106 Uiso 1 1 calc R U . . .
H22N H 0.519681 0.179393 0.657457 0.106 Uiso 1 1 calc R U . . .
C230 C 0.4485(3) 0.2429(2) 0.60421(11) 0.0854(10) Uani 1 1 d . . . . .
H23A H 0.444958 0.292701 0.588182 0.102 Uiso 1 1 calc R U . . .
H23B H 0.376264 0.244382 0.613760 0.102 Uiso 1 1 calc R U . . .
C231 C 0.4840(3) 0.1859(2) 0.57665(11) 0.0901(11) Uani 1 1 d . . . . .
H23C H 0.490539 0.135848 0.592922 0.108 Uiso 1 1 calc R U . . .
H23D H 0.554853 0.186101 0.566115 0.108 Uiso 1 1 calc R U . . .
C232 C 0.4099(3) 0.1992(2) 0.54062(11) 0.0877(10) Uani 1 1 d . . . . .
H23E H 0.339084 0.198686 0.551142 0.105 Uiso 1 1 calc R U . . .
H23F H 0.402976 0.249345 0.524412 0.105 Uiso 1 1 calc R U . . .
C233 C 0.4460(3) 0.1421(2) 0.51289(11) 0.0900(11) Uani 1 1 d . . . . .
H23G H 0.515653 0.143908 0.501553 0.108 Uiso 1 1 calc R U . . .
H23H H 0.455388 0.091755 0.529246 0.108 Uiso 1 1 calc R U . . .
C234 C 0.3706(3) 0.1540(2) 0.47824(11) 0.0871(10) Uani 1 1 d . . . . .
H23I H 0.359646 0.204967 0.462447 0.105 Uiso 1 1 calc R U . . .
H23J H 0.301578 0.150923 0.489699 0.105 Uiso 1 1 calc R U . . .
C235 C 0.4067(3) 0.0988(2) 0.44946(11) 0.0899(11) Uani 1 1 d . . . . .
H23K H 0.474825 0.102758 0.437477 0.108 Uiso 1 1 calc R U . . .
H23L H 0.419356 0.047718 0.465353 0.108 Uiso 1 1 calc R U . . .
C236 C 0.3300(3) 0.1095(2) 0.41538(11) 0.0891(10) Uani 1 1 d . . . . .
H23M H 0.316859 0.160762 0.399710 0.107 Uiso 1 1 calc R U . . .
H23N H 0.262039 0.105223 0.427446 0.107 Uiso 1 1 calc R U . . .
C237 C 0.3652(4) 0.0552(2) 0.38617(12) 0.0956(11) Uani 1 1 d . . . . .
H23O H 0.432354 0.060049 0.373614 0.115 Uiso 1 1 calc R U . . .
H23P H 0.379211 0.003816 0.401768 0.115 Uiso 1 1 calc R U . . .
C238 C 0.2864(4) 0.0665(3) 0.35292(14) 0.1124(14) Uani 1 1 d . . . . .
H23Q H 0.272163 0.117894 0.337370 0.135 Uiso 1 1 calc R U . . .
H23R H 0.219224 0.061487 0.365480 0.135 Uiso 1 1 calc R U . . .
C239 C 0.3217(5) 0.0122(3) 0.32360(15) 0.1394(19) Uani 1 1 d . . . . .
H23S H 0.270680 0.027155 0.301617 0.209 Uiso 1 1 calc R U . . .
H23T H 0.325786 -0.038255 0.337844 0.209 Uiso 1 1 calc R U . . .
H23U H 0.391178 0.013247 0.312709 0.209 Uiso 1 1 calc R U . . .
C301 C 0.9169(2) 0.31222(12) 0.98698(8) 0.0523(6) Uani 1 1 d . . . . .
H30A H 0.924543 0.337936 1.008518 0.063 Uiso 1 1 calc R U . . .
H30B H 0.841213 0.316882 0.984703 0.063 Uiso 1 1 calc R U . . .
C302 C 0.95509(19) 0.34933(13) 0.94721(8) 0.0498(6) Uani 1 1 d . . . . .
H302 H 1.033781 0.335825 0.947510 0.060 Uiso 1 1 calc R U . . .
C303 C 0.90776(19) 0.43567(13) 0.93798(9) 0.0531(6) Uani 1 1 d . . . . .
H30C H 0.926401 0.456261 0.959945 0.064 Uiso 1 1 calc R U . . .
H30D H 0.938975 0.456285 0.912862 0.064 Uiso 1 1 calc R U . . .
C314 C 1.09989(19) 0.12580(13) 1.01570(8) 0.0510(6) Uani 1 1 d . . . . .
H314 H 1.164074 0.089055 1.024711 0.061 Uiso 1 1 calc R U . . .
C315 C 1.0801(2) 0.20203(14) 1.01148(9) 0.0543(6) Uani 1 1 d . . . . .
H315 H 1.126621 0.227827 1.016886 0.065 Uiso 1 1 calc R U . . .
C316 C 0.6278(2) 0.49001(16) 0.91339(8) 0.0599(7) Uani 1 1 d . . . . .
H316 H 0.567256 0.502370 0.896994 0.072 Uiso 1 1 calc R U . . .
C317 C 0.7312(2) 0.47267(16) 0.90051(9) 0.0642(7) Uani 1 1 d . . . . .
H317 H 0.755656 0.470688 0.873860 0.077 Uiso 1 1 calc R U . . .
C322 C 0.9947(3) 0.28123(17) 0.89139(10) 0.0650(7) Uani 1 1 d D . . . .
C323 C 0.9262(6) 0.2752(6) 0.8575(2) 0.076(2) Uani 0.571(10) 1 d D . P A 1
H32A H 0.881124 0.243500 0.868955 0.091 Uiso 0.571(10) 1 calc R U P A 1
H32B H 0.879716 0.325206 0.845876 0.091 Uiso 0.571(10) 1 calc R U P A 1
C324 C 0.9970(9) 0.2413(9) 0.8242(3) 0.074(3) Uani 0.571(10) 1 d D . P A 1
H32C H 1.039477 0.274510 0.812259 0.089 Uiso 0.571(10) 1 calc R U P A 1
H32D H 1.046441 0.192796 0.836555 0.089 Uiso 0.571(10) 1 calc R U P A 1
C325 C 0.9370(14) 0.2297(13) 0.7915(5) 0.125(7) Uani 0.571(10) 1 d D . P A 1
H32E H 0.920378 0.182887 0.802930 0.151 Uiso 0.571(10) 1 calc R U P A 1
H32F H 0.869012 0.269544 0.790451 0.151 Uiso 0.571(10) 1 calc R U P A 1
C326 C 0.9603(14) 0.2252(8) 0.7494(4) 0.105(5) Uani 0.571(10) 1 d D . P A 1
H32G H 1.036547 0.198964 0.748079 0.126 Uiso 0.571(10) 1 calc R U P A 1
H32H H 0.950055 0.276844 0.734680 0.126 Uiso 0.571(10) 1 calc R U P A 1
C327 C 0.9049(4) 0.1900(3) 0.72548(13) 0.1038(13) Uani 1 1 d D . . . .
H32I H 0.916742 0.137858 0.739712 0.125 Uiso 0.571(10) 1 calc R U P A 1
H32J H 0.828448 0.215301 0.727280 0.125 Uiso 0.571(10) 1 calc R U P A 1
H32K H 0.851705 0.166938 0.739132 0.125 Uiso 0.429(10) 1 calc R U P A 2
H32L H 0.865524 0.241573 0.712973 0.125 Uiso 0.429(10) 1 calc R U P A 2
C328 C 0.9282(8) 0.1877(6) 0.6826(2) 0.092(3) Uani 0.571(10) 1 d D . P A 1
H32M H 1.004933 0.163551 0.680621 0.111 Uiso 0.571(10) 1 calc R U P A 1
H32N H 0.914224 0.239845 0.668162 0.111 Uiso 0.571(10) 1 calc R U P A 1
C329 C 0.8745(4) 0.1510(3) 0.66004(13) 0.1089(14) Uani 1 1 d D . . . .
H32O H 0.797871 0.173510 0.663459 0.131 Uiso 0.571(10) 1 calc R U P A 1
H32P H 0.891296 0.098388 0.674086 0.131 Uiso 0.571(10) 1 calc R U P A 1
H32Q H 0.839134 0.203725 0.648229 0.131 Uiso 0.429(10) 1 calc R U P A 2
H32R H 0.819030 0.130396 0.673750 0.131 Uiso 0.429(10) 1 calc R U P A 2
C330 C 0.8919(9) 0.1499(7) 0.6165(2) 0.098(3) Uani 0.571(10) 1 d D . P A 1
H33A H 0.872658 0.202429 0.602279 0.117 Uiso 0.571(10) 1 calc R U P A 1
H33B H 0.968719 0.128839 0.612853 0.117 Uiso 0.571(10) 1 calc R U P A 1
C331 C 0.8407(4) 0.1115(3) 0.59469(13) 0.1107(14) Uani 1 1 d D . . . .
H33C H 0.763984 0.132674 0.598540 0.133 Uiso 0.571(10) 1 calc R U P A 1
H33D H 0.859782 0.059139 0.609182 0.133 Uiso 0.571(10) 1 calc R U P A 1
H33E H 0.805252 0.164150 0.582688 0.133 Uiso 0.429(10) 1 calc R U P A 2
H33F H 0.785441 0.091164 0.608754 0.133 Uiso 0.429(10) 1 calc R U P A 2
C332 C 0.8556(9) 0.1088(6) 0.5516(2) 0.095(3) Uani 0.571(10) 1 d D . P A 1
H33G H 0.932334 0.088102 0.547565 0.114 Uiso 0.571(10) 1 calc R U P A 1
H33H H 0.835331 0.161016 0.536962 0.114 Uiso 0.571(10) 1 calc R U P A 1
C333 C 0.8037(4) 0.0686(3) 0.53064(13) 0.1145(15) Uani 1 1 d D . . . .
H33I H 0.824569 0.016339 0.545317 0.137 Uiso 0.571(10) 1 calc R U P A 1
H33J H 0.727076 0.088914 0.535154 0.137 Uiso 0.571(10) 1 calc R U P A 1
H33K H 0.750288 0.047641 0.545844 0.137 Uiso 0.429(10) 1 calc R U P A 2
H33L H 0.766033 0.120669 0.518317 0.137 Uiso 0.429(10) 1 calc R U P A 2
C334 C 0.8160(9) 0.0654(6) 0.4879(2) 0.096(3) Uani 0.571(10) 1 d D . P A 1
H33M H 0.794515 0.117644 0.473214 0.115 Uiso 0.571(10) 1 calc R U P A 1
H33N H 0.892646 0.045488 0.483337 0.115 Uiso 0.571(10) 1 calc R U P A 1
C335 C 0.7654(4) 0.0254(3) 0.46728(14) 0.1168(15) Uani 1 1 d D . . . .
H33O H 0.688841 0.044776 0.472077 0.140 Uiso 0.571(10) 1 calc R U P A 1
H33P H 0.787697 -0.027066 0.481680 0.140 Uiso 0.571(10) 1 calc R U P A 1
H33Q H 0.728116 0.077518 0.454997 0.140 Uiso 0.429(10) 1 calc R U P A 2
H33R H 0.711759 0.004392 0.482226 0.140 Uiso 0.429(10) 1 calc R U P A 2
C336 C 0.7775(9) 0.0232(6) 0.4241(2) 0.100(3) Uani 0.571(10) 1 d D . P A 1
H33S H 0.753497 0.075617 0.409663 0.120 Uiso 0.571(10) 1 calc R U P A 1
H33T H 0.854211 0.005104 0.419146 0.120 Uiso 0.571(10) 1 calc R U P A 1
C337 C 0.7285(4) -0.0185(3) 0.40323(14) 0.1207(16) Uani 1 1 d D . . . .
H33U H 0.752164 -0.070977 0.417572 0.145 Uiso 0.571(10) 1 calc R U P A 1
H33V H 0.651645 -0.000263 0.407868 0.145 Uiso 0.571(10) 1 calc R U P A 1
H33W H 0.672482 -0.036954 0.418130 0.145 Uiso 0.429(10) 1 calc R U P A 2
H33X H 0.693956 0.033368 0.389716 0.145 Uiso 0.429(10) 1 calc R U P A 2
C338 C 0.7419(11) -0.0200(8) 0.3608(2) 0.121(4) Uani 0.571(10) 1 d D . P A 1
H33Y H 0.818733 -0.038687 0.356200 0.145 Uiso 0.571(10) 1 calc R U P A 1
H H 0.718829 0.032432 0.346467 0.145 Uiso 0.571(10) 1 calc R U P A 1
C339 C 0.6925(6) -0.0613(4) 0.3396(2) 0.175(3) Uani 1 1 d D . . . .
H33Z H 0.673699 -0.100469 0.359086 0.262 Uiso 0.571(10) 1 calc R U P A 1
HA H 0.742162 -0.083790 0.320019 0.262 Uiso 0.571(10) 1 calc R U P A 1
HB H 0.628765 -0.027024 0.325722 0.262 Uiso 0.571(10) 1 calc R U P A 1
HC H 0.640010 -0.085882 0.351332 0.262 Uiso 0.429(10) 1 calc R U P A 2
HD H 0.734285 -0.088223 0.319691 0.262 Uiso 0.429(10) 1 calc R U P A 2
HE H 0.656569 -0.009998 0.326617 0.262 Uiso 0.429(10) 1 calc R U P A 2
C401 C 0.2001(2) 0.46972(17) 0.90337(8) 0.0584(6) Uani 1 1 d . . . . .
H40A H 0.125606 0.498161 0.896912 0.070 Uiso 1 1 calc R U . . .
H40B H 0.201478 0.423715 0.922970 0.070 Uiso 1 1 calc R U . . .
C402 C 0.2591(2) 0.44933(15) 0.86467(8) 0.0545(6) Uani 1 1 d . . . . .
H402 H 0.336422 0.429271 0.870567 0.065 Uiso 1 1 calc R U . . .
C403 C 0.2247(2) 0.39155(17) 0.84735(10) 0.0657(7) Uani 1 1 d . . . . .
H40C H 0.278614 0.371164 0.827996 0.079 Uiso 1 1 calc R U . . .
H40D H 0.221734 0.349895 0.869451 0.079 Uiso 1 1 calc R U . . .
C414 C 0.3017(2) 0.60240(14) 0.93901(8) 0.0530(6) Uani 1 1 d . . . . .
H414 H 0.305043 0.649109 0.942948 0.064 Uiso 1 1 calc R U . . .
C415 C 0.2217(2) 0.59056(16) 0.91962(8) 0.0583(6) Uani 1 1 d . . . . .
H415 H 0.159952 0.626693 0.907793 0.070 Uiso 1 1 calc R U . . .
C416 C -0.0070(3) 0.4616(3) 0.78456(12) 0.1048(14) Uani 1 1 d . . . . .
H416 H -0.045641 0.474745 0.760255 0.126 Uiso 1 1 calc R U . . .
C417 C 0.1009(3) 0.4300(3) 0.78806(11) 0.0999(13) Uani 1 1 d . . . . .
H417 H 0.149912 0.416495 0.767449 0.120 Uiso 1 1 calc R U . . .
C422 C 0.3170(3) 0.55288(19) 0.82563(10) 0.0711(8) Uani 1 1 d . . . . .
C423 C 0.2749(4) 0.6296(2) 0.79594(13) 0.1008(12) Uani 1 1 d . . . . .
H42A H 0.214311 0.628451 0.780887 0.121 Uiso 1 1 calc R U . . .
H42B H 0.248818 0.669280 0.811844 0.121 Uiso 1 1 calc R U . . .
C424 C 0.3545(5) 0.6494(3) 0.76660(15) 0.1220(16) Uani 1 1 d . . . . .
H42C H 0.418246 0.645891 0.781351 0.146 Uiso 1 1 calc R U . . .
H42D H 0.325387 0.701577 0.752432 0.146 Uiso 1 1 calc R U . . .
C425 C 0.3861(5) 0.5985(3) 0.73542(14) 0.1259(17) Uani 1 1 d . . . . .
H42E H 0.449194 0.607443 0.721019 0.151 Uiso 1 1 calc R U . . .
H42F H 0.406923 0.546256 0.750084 0.151 Uiso 1 1 calc R U . . .
C426 C 0.3028(4) 0.6070(3) 0.70400(15) 0.1235(16) Uani 1 1 d . . . . .
H42G H 0.240146 0.596660 0.718133 0.148 Uiso 1 1 calc R U . . .
H42H H 0.280634 0.659392 0.689470 0.148 Uiso 1 1 calc R U . . .
C427 C 0.3392(4) 0.5563(3) 0.67315(14) 0.1198(16) Uani 1 1 d . . . . .
H42I H 0.405287 0.563969 0.660859 0.144 Uiso 1 1 calc R U . . .
H42J H 0.356606 0.504093 0.687812 0.144 Uiso 1 1 calc R U . . .
C428 C 0.2636(4) 0.5657(3) 0.63947(16) 0.1215(16) Uani 1 1 d . . . . .
H42K H 0.246878 0.617694 0.624508 0.146 Uiso 1 1 calc R U . . .
H42L H 0.197146 0.558584 0.651688 0.146 Uiso 1 1 calc R U . . .
C429 C 0.3006(4) 0.5140(3) 0.60920(14) 0.1140(14) Uani 1 1 d . . . . .
H42M H 0.367227 0.521015 0.597137 0.137 Uiso 1 1 calc R U . . .
H42N H 0.317054 0.462092 0.624205 0.137 Uiso 1 1 calc R U . . .
C430 C 0.2260(4) 0.5231(3) 0.57535(15) 0.1142(14) Uani 1 1 d . . . . .
H43A H 0.158855 0.516970 0.587375 0.137 Uiso 1 1 calc R U . . .
H43B H 0.210500 0.574756 0.560010 0.137 Uiso 1 1 calc R U . . .
C431 C 0.2621(4) 0.4713(3) 0.54614(14) 0.1107(14) Uani 1 1 d . . . . .
H43C H 0.276731 0.419704 0.561483 0.133 Uiso 1 1 calc R U . . .
H43D H 0.329710 0.476976 0.534433 0.133 Uiso 1 1 calc R U . . .
C432 C 0.1884(4) 0.4805(3) 0.51177(15) 0.1128(14) Uani 1 1 d . . . . .
H43E H 0.120371 0.475739 0.523472 0.135 Uiso 1 1 calc R U . . .
H43F H 0.174753 0.531864 0.496157 0.135 Uiso 1 1 calc R U . . .
C433 C 0.2239(4) 0.4276(3) 0.48266(14) 0.1058(13) Uani 1 1 d . . . . .
H43G H 0.237659 0.376198 0.498247 0.127 Uiso 1 1 calc R U . . .
H43H H 0.291772 0.432441 0.470863 0.127 Uiso 1 1 calc R U . . .
C434 C 0.1496(4) 0.4370(3) 0.44835(15) 0.1095(13) Uani 1 1 d . . . . .
H43I H 0.082070 0.431193 0.460156 0.131 Uiso 1 1 calc R U . . .
H43J H 0.134726 0.488623 0.433051 0.131 Uiso 1 1 calc R U . . .
C435 C 0.1856(4) 0.3852(3) 0.41908(14) 0.1065(13) Uani 1 1 d . . . . .
H43K H 0.200108 0.333556 0.434343 0.128 Uiso 1 1 calc R U . . .
H43L H 0.253286 0.390807 0.407351 0.128 Uiso 1 1 calc R U . . .
C436 C 0.1116(4) 0.3950(3) 0.38489(16) 0.1187(15) Uani 1 1 d . . . . .
H43M H 0.043792 0.390273 0.396837 0.142 Uiso 1 1 calc R U . . .
H43N H 0.097779 0.446711 0.369712 0.142 Uiso 1 1 calc R U . . .
C437 C 0.1435(4) 0.3444(3) 0.35527(16) 0.1250(16) Uani 1 1 d D . . . .
H43O H 0.159088 0.292480 0.370211 0.150 Uiso 1 1 calc R U . . .
H43P H 0.209807 0.350322 0.342306 0.150 Uiso 1 1 calc R U . . .
C438 C 0.0650(6) 0.3558(4) 0.32287(19) 0.169(3) Uani 1 1 d D . . . .
H43Q H -0.000461 0.348783 0.336124 0.202 Uiso 1 1 calc R U . . .
H43R H 0.047855 0.408376 0.308811 0.202 Uiso 1 1 calc R U . . .
C439 C 0.0925(7) 0.3095(5) 0.2924(2) 0.208(3) Uani 1 1 d D . . . .
H43S H 0.032890 0.322297 0.274010 0.312 Uiso 1 1 calc R U . . .
H43T H 0.109106 0.256979 0.305378 0.312 Uiso 1 1 calc R U . . .
H43U H 0.154001 0.318211 0.277261 0.312 Uiso 1 1 calc R U . . .
C623 C 0.9591(9) 0.2357(6) 0.8654(3) 0.075(3) Uani 0.429(10) 1 d D . P A 2
H62A H 0.884165 0.239559 0.871578 0.090 Uiso 0.429(10) 1 calc R U P A 2
H62B H 1.000235 0.182802 0.873798 0.090 Uiso 0.429(10) 1 calc R U P A 2
C624 C 0.9700(13) 0.2580(11) 0.8193(3) 0.073(4) Uani 0.429(10) 1 d D . P A 2
H62C H 0.941595 0.312818 0.811689 0.088 Uiso 0.429(10) 1 calc R U P A 2
H62D H 1.046014 0.244481 0.812673 0.088 Uiso 0.429(10) 1 calc R U P A 2
C625 C 0.9171(15) 0.2247(9) 0.7934(4) 0.066(3) Uani 0.429(10) 1 d D . P A 2
H62E H 0.897952 0.182981 0.811126 0.079 Uiso 0.429(10) 1 calc R U P A 2
H62F H 0.850139 0.262780 0.783773 0.079 Uiso 0.429(10) 1 calc R U P A 2
C626 C 0.9702(13) 0.1966(10) 0.7584(4) 0.084(4) Uani 0.429(10) 1 d D . P A 2
H62G H 1.019733 0.146641 0.768184 0.100 Uiso 0.429(10) 1 calc R U P A 2
H62H H 1.013244 0.229251 0.746170 0.100 Uiso 0.429(10) 1 calc R U P A 2
C628 C 0.9457(7) 0.1511(8) 0.6919(3) 0.096(4) Uani 0.429(10) 1 d D . P A 2
H62I H 0.981413 0.098462 0.703817 0.115 Uiso 0.429(10) 1 calc R U P A 2
H62J H 1.000880 0.172234 0.678405 0.115 Uiso 0.429(10) 1 calc R U P A 2
C630 C 0.9118(8) 0.1123(8) 0.6259(3) 0.100(4) Uani 0.429(10) 1 d D . P A 2
H63A H 0.966462 0.133401 0.611885 0.120 Uiso 0.429(10) 1 calc R U P A 2
H63B H 0.948041 0.059684 0.637650 0.120 Uiso 0.429(10) 1 calc R U P A 2
C632 C 0.8768(7) 0.0725(7) 0.5609(3) 0.094(4) Uani 0.429(10) 1 d D . P A 2
H63C H 0.915826 0.020472 0.572853 0.113 Uiso 0.429(10) 1 calc R U P A 2
H63D H 0.928984 0.094855 0.545894 0.113 Uiso 0.429(10) 1 calc R U P A 2
C634 C 0.8372(8) 0.0286(8) 0.4974(3) 0.102(4) Uani 0.429(10) 1 d D . P A 2
H63E H 0.891219 0.049207 0.482378 0.123 Uiso 0.429(10) 1 calc R U P A 2
H63F H 0.874204 -0.023553 0.509744 0.123 Uiso 0.429(10) 1 calc R U P A 2
C636 C 0.8002(8) -0.0146(7) 0.4338(3) 0.099(4) Uani 0.429(10) 1 d D . P A 2
H63G H 0.837788 -0.066667 0.446190 0.119 Uiso 0.429(10) 1 calc R U P A 2
H63H H 0.853818 0.006492 0.418932 0.119 Uiso 0.429(10) 1 calc R U P A 2
C638 C 0.7629(10) -0.0611(10) 0.3717(5) 0.137(7) Uani 0.429(10) 1 d D . P A 2
H63I H 0.792847 -0.113594 0.385244 0.164 Uiso 0.429(10) 1 calc R U P A 2
H63J H 0.822276 -0.045206 0.358011 0.164 Uiso 0.429(10) 1 calc R U P A 2
F1 F 0.8047(6) -0.3822(4) 0.9237(3) 0.090(2) Uani 0.53(2) 1 d D . P B 1
F2 F 0.8880(15) -0.3690(8) 0.9771(3) 0.172(5) Uani 0.53(2) 1 d D . P B 1
F3 F 0.8783(11) -0.2855(4) 0.9165(3) 0.108(2) Uani 0.53(2) 1 d D . P B 1
F4 F 0.9772(7) -0.4037(7) 0.9235(6) 0.172(5) Uani 0.53(2) 1 d D . P B 1
B1 B 0.8875(7) -0.3593(5) 0.9357(3) 0.071(3) Uani 0.53(2) 1 d D . P B 1
F5 F 0.8258(13) -0.3729(9) 0.9197(5) 0.180(6) Uani 0.47(2) 1 d D . P B 2
F6 F 0.8512(11) -0.3472(7) 0.9775(4) 0.164(5) Uani 0.47(2) 1 d D . P B 2
F7 F 0.9364(17) -0.3046(9) 0.9226(4) 0.129(4) Uani 0.47(2) 1 d D . P B 2
F8 F 0.9861(8) -0.4264(7) 0.9474(7) 0.152(5) Uani 0.47(2) 1 d D . P B 2
B2 B 0.9040(12) -0.3648(7) 0.9432(4) 0.105(5) Uani 0.47(2) 1 d D . P B 2
F9 F 1.3133(5) 0.1595(4) 1.0349(2) 0.0619(15) Uani 0.512(13) 1 d D . P C 1
F10 F 1.4863(5) 0.0929(4) 1.0399(3) 0.097(2) Uani 0.512(13) 1 d D . P C 1
F11 F 1.4049(9) 0.1214(6) 0.9829(2) 0.144(4) Uani 0.512(13) 1 d D . P C 1
F12 F 1.3660(8) 0.0362(5) 1.0361(6) 0.199(6) Uani 0.512(13) 1 d D . P C 1
B3 B 1.3898(8) 0.1015(7) 1.0209(5) 0.044(2) Uani 0.512(13) 1 d D . P C 1
F13 F 1.3141(9) 0.1458(7) 1.0311(4) 0.146(5) Uani 0.488(13) 1 d D . P C 2
F14 F 1.4427(13) 0.1196(5) 0.9892(4) 0.178(5) Uani 0.488(13) 1 d D . P C 2
F15 F 1.4632(11) 0.0669(9) 1.0550(4) 0.185(6) Uani 0.488(13) 1 d D . P C 2
F16 F 1.3604(7) 0.0389(4) 1.0126(3) 0.095(2) Uani 0.488(13) 1 d D . P C 2
B4 B 1.4005(11) 0.0879(8) 1.0251(7) 0.063(4) Uani 0.488(13) 1 d D . P C 2
O1 O 0.271(3) 0.243(2) 0.9362(12) 0.281(14) Uiso 0.23 1 d D . P . .
H1A H 0.26(3) 0.281(13) 0.948(10) 0.422 Uiso 0.23 1 d D U P . .
H1B H 0.210(15) 0.24(2) 0.929(14) 0.422 Uiso 0.23 1 d D U P . .
O921 O 0.35537(17) 0.16901(12) 0.18521(6) 0.0693(5) Uani 1 1 d . . . D 2
O922 O 0.4919(2) 0.08028(18) 0.22057(9) 0.1151(10) Uani 1 1 d . . . D 2
N911 N 0.2941(2) 0.03470(16) 0.17067(9) 0.0774(7) Uani 1 1 d . . . D 2
N912 N 0.3592(3) -0.0325(2) 0.16458(12) 0.1007(10) Uani 1 1 d . . . D 2
N913 N 0.3476(4) -0.0847(2) 0.19544(14) 0.1212(13) Uani 1 1 d . . . D 2
N931 N 0.4620(2) 0.23730(14) 0.11980(8) 0.0719(7) Uani 1 1 d . . . D 2
N932 N 0.5651(3) 0.2041(2) 0.11597(17) 0.1380(17) Uani 1 1 d . . . D 2
N933 N 0.6159(4) 0.2490(3) 0.1250(2) 0.173(3) Uani 1 1 d . . . D 2
C901 C 0.2921(3) 0.10327(19) 0.14133(11) 0.0780(9) Uani 1 1 d . . . D 2
H90A H 0.222829 0.140855 0.142739 0.094 Uiso 1 1 calc R U . D 2
H90B H 0.299912 0.092118 0.113970 0.094 Uiso 1 1 calc R U . D 2
C902 C 0.3800(3) 0.13623(17) 0.14864(9) 0.0659(7) Uani 1 1 d . . . D 2
H902 H 0.449649 0.096756 0.151641 0.079 Uiso 1 1 calc R U . D 2
C903 C 0.3834(3) 0.2007(2) 0.11310(10) 0.0780(9) Uani 1 1 d . . . D 2
H90C H 0.400941 0.180699 0.088106 0.094 Uiso 1 1 calc R U . D 2
H90D H 0.312863 0.237918 0.109615 0.094 Uiso 1 1 calc R U . D 2
C914 C 0.2771(5) -0.0504(3) 0.22120(17) 0.1261(17) Uani 1 1 d . . . D 2
H914 H 0.255604 -0.074626 0.245938 0.151 Uiso 1 1 calc R U . D 2
C915 C 0.2415(4) 0.0250(3) 0.20604(14) 0.1099(14) Uani 1 1 d . . . D 2
H915 H 0.191421 0.061950 0.217637 0.132 Uiso 1 1 calc R U . D 2
C916 C 0.4440(4) 0.3048(2) 0.12940(13) 0.0993(12) Uani 1 1 d . . . D 2
H916 H 0.378127 0.339983 0.132762 0.119 Uiso 1 1 calc R U . D 2
C917 C 0.5421(6) 0.3106(3) 0.13315(16) 0.1269(18) Uani 1 1 d . . . D 2
H917 H 0.556790 0.351715 0.140360 0.152 Uiso 1 1 calc R U . D 2
C922 C 0.4227(3) 0.1398(2) 0.21733(10) 0.0790(9) Uani 1 1 d . . . D 2
C923 C 0.3938(3) 0.1913(2) 0.24804(11) 0.0952(12) Uani 1 1 d . . . D 2
H92A H 0.329369 0.184931 0.262464 0.114 Uiso 1 1 calc R U . D 2
H92B H 0.377021 0.243466 0.233419 0.114 Uiso 1 1 calc R U . D 2
C924 C 0.4814(3) 0.1773(2) 0.27936(11) 0.0917(11) Uani 1 1 d . . . D 2
H92C H 0.497856 0.125385 0.294368 0.110 Uiso 1 1 calc R U . D 2
H92D H 0.546097 0.183556 0.265136 0.110 Uiso 1 1 calc R U . D 2
C925 C 0.4491(3) 0.2306(2) 0.30931(11) 0.0928(11) Uani 1 1 d . . . D 2
H92E H 0.432573 0.282336 0.293951 0.111 Uiso 1 1 calc R U . D 2
H92F H 0.383512 0.224651 0.322915 0.111 Uiso 1 1 calc R U . D 2
C926 C 0.5311(3) 0.2201(2) 0.34156(12) 0.0941(11) Uani 1 1 d . . . D 2
H92G H 0.596490 0.226763 0.328092 0.113 Uiso 1 1 calc R U . D 2
H92H H 0.548183 0.168343 0.356898 0.113 Uiso 1 1 calc R U . D 2
C927 C 0.4960(3) 0.2738(2) 0.37135(12) 0.0919(11) Uani 1 1 d . . . D 2
H92I H 0.429318 0.268181 0.384070 0.110 Uiso 1 1 calc R U . D 2
H92J H 0.480940 0.325385 0.355995 0.110 Uiso 1 1 calc R U . D 2
C928 C 0.5761(3) 0.2626(2) 0.40489(12) 0.0935(11) Uani 1 1 d . . . D 2
H92K H 0.591015 0.211142 0.420447 0.112 Uiso 1 1 calc R U . D 2
H92L H 0.642902 0.268214 0.392298 0.112 Uiso 1 1 calc R U . D 2
C929 C 0.5390(3) 0.3172(2) 0.43418(11) 0.0907(11) Uani 1 1 d . . . D 2
H92M H 0.526086 0.368526 0.418577 0.109 Uiso 1 1 calc R U . D 2
H92N H 0.470806 0.312784 0.445894 0.109 Uiso 1 1 calc R U . D 2
C930 C 0.6147(3) 0.3063(2) 0.46858(12) 0.0924(11) Uani 1 1 d . . . D 2
H93A H 0.683034 0.310596 0.456932 0.111 Uiso 1 1 calc R U . D 2
H93B H 0.627303 0.255186 0.484347 0.111 Uiso 1 1 calc R U . D 2
C931 C 0.5770(3) 0.3613(2) 0.49734(12) 0.0899(10) Uani 1 1 d . . . D 2
H93C H 0.508043 0.357670 0.508588 0.108 Uiso 1 1 calc R U . D 2
H93D H 0.565516 0.412400 0.481608 0.108 Uiso 1 1 calc R U . D 2
C932 C 0.6519(3) 0.3499(2) 0.53237(12) 0.0923(11) Uani 1 1 d . . . D 2
H93E H 0.663072 0.298931 0.548207 0.111 Uiso 1 1 calc R U . D 2
H93F H 0.720911 0.353369 0.521154 0.111 Uiso 1 1 calc R U . D 2
C933 C 0.6140(3) 0.4052(2) 0.56086(11) 0.0878(10) Uani 1 1 d . . . D 2
H93G H 0.604602 0.455970 0.545067 0.105 Uiso 1 1 calc R U . D 2
H93H H 0.543942 0.402699 0.571372 0.105 Uiso 1 1 calc R U . D 2
C934 C 0.6862(3) 0.3934(2) 0.59664(12) 0.0919(11) Uani 1 1 d . . . D 2
H93I H 0.756158 0.396226 0.586197 0.110 Uiso 1 1 calc R U . D 2
H93J H 0.695877 0.342572 0.612441 0.110 Uiso 1 1 calc R U . D 2
C935 C 0.6468(3) 0.4490(2) 0.62503(12) 0.0897(10) Uani 1 1 d . . . D 2
H93K H 0.639929 0.499675 0.609427 0.108 Uiso 1 1 calc R U . D 2
H93L H 0.575548 0.447745 0.634538 0.108 Uiso 1 1 calc R U . D 2
C936 C 0.7164(3) 0.4358(3) 0.66185(12) 0.0954(11) Uani 1 1 d . . . D 2
H93M H 0.724278 0.384940 0.677270 0.114 Uiso 1 1 calc R U . D 2
H93N H 0.787411 0.437992 0.652376 0.114 Uiso 1 1 calc R U . D 2
C937 C 0.6758(3) 0.4907(2) 0.69019(12) 0.0942(11) Uani 1 1 d . . . D 2
H93O H 0.669616 0.541417 0.674879 0.113 Uiso 1 1 calc R U . D 2
H93P H 0.603999 0.489473 0.699041 0.113 Uiso 1 1 calc R U . D 2
C938 C 0.7428(4) 0.4770(3) 0.72739(14) 0.1163(15) Uani 1 1 d . . . D 2
H93Q H 0.814252 0.479061 0.718600 0.140 Uiso 1 1 calc R U . D 2
H93R H 0.749797 0.426071 0.742566 0.140 Uiso 1 1 calc R U . D 2
C939 C 0.6999(4) 0.5322(3) 0.75609(16) 0.1330(18) Uani 1 1 d . . . D 2
H93S H 0.700403 0.582137 0.742452 0.199 Uiso 1 1 calc R U . D 2
H93T H 0.744593 0.516547 0.780056 0.199 Uiso 1 1 calc R U . D 2
H93U H 0.627684 0.532851 0.763925 0.199 Uiso 1 1 calc R U . D 2
N90 N 0.7735(17) -0.3616(14) 0.8150(8) 0.347(12) Uiso 0.5 1 d D . P E 1
C91 C 0.8627(17) -0.3483(14) 0.8236(7) 0.232(8) Uiso 0.5 1 d D . P E 1
C92 C 0.9423(12) -0.3443(10) 0.8260(5) 0.143(5) Uiso 0.5 1 d D . P E 1
H92O H 0.943007 -0.314414 0.846007 0.215 Uiso 0.5 1 calc R U P E 1
H92P H 0.991339 -0.394290 0.834106 0.215 Uiso 0.5 1 calc R U P E 1
H92Q H 0.963744 -0.320714 0.799890 0.215 Uiso 0.5 1 calc R U P E 1
N40 N 1.0801(17) -0.1772(13) 0.8920(6) 0.110(6) Uiso 0.25 1 d D . P F 3
C41 C 1.005(2) -0.1135(18) 0.8779(8) 0.152(13) Uiso 0.25 1 d D . P F 3
C42 C 0.967(3) -0.0750(17) 0.8509(10) 0.230(16) Uiso 0.25 1 d D . P F 3
H42O H 0.910893 -0.033799 0.858465 0.345 Uiso 0.25 1 calc R U P F 3
H42P H 1.020255 -0.055393 0.834971 0.345 Uiso 0.25 1 calc R U P F 3
H42Q H 0.938140 -0.101266 0.834916 0.345 Uiso 0.25 1 calc R U P F 3
N50 N 1.020(2) -0.1898(15) 0.8306(7) 0.340(12) Uiso 0.5 1 d D . P G 1
C51 C 1.079(2) -0.1993(19) 0.8633(8) 0.225(11) Uiso 0.5 1 d D . P G 1
C52 C 1.106(2) -0.2061(16) 0.8939(7) 0.248(14) Uiso 0.5 1 d D . P G 1
H52A H 1.181363 -0.211897 0.893627 0.371 Uiso 0.5 1 calc R U P G 1
H52B H 1.067538 -0.162203 0.904968 0.371 Uiso 0.5 1 calc R U P G 1
H52C H 1.092389 -0.250414 0.910521 0.371 Uiso 0.5 1 calc R U P G 1
N60 N 1.1150(16) -0.2417(11) 0.8481(7) 0.145(7) Uiso 0.25 1 d D . P H 2
C61 C 1.053(2) -0.1804(13) 0.8604(7) 0.111(8) Uiso 0.25 1 d D . P H 2
C62 C 1.018(2) -0.1365(14) 0.8773(7) 0.117(8) Uiso 0.25 1 d D . P H 2
H62K H 0.957194 -0.099946 0.862376 0.176 Uiso 0.25 1 calc R U P H 2
H62L H 0.993687 -0.158176 0.903446 0.176 Uiso 0.25 1 calc R U P H 2
H62M H 1.069653 -0.111958 0.881374 0.176 Uiso 0.25 1 calc R U P H 2
N70 N 0.9305(16) -0.1981(9) 0.7886(6) 0.131(6) Uiso 0.25 1 d D . P I 2
C71 C 0.9059(14) -0.2621(9) 0.7939(5) 0.087(5) Uiso 0.25 1 d D . P I 2
C72 C 0.906(3) -0.3127(13) 0.8155(8) 0.153(11) Uiso 0.25 1 d D . P I 2
H72A H 0.876955 -0.343915 0.802920 0.229 Uiso 0.25 1 calc R U P I 2
H72B H 0.978331 -0.340188 0.824384 0.229 Uiso 0.25 1 calc R U P I 2
H72C H 0.862684 -0.299219 0.838731 0.229 Uiso 0.25 1 calc R U P I 2
N80 N 0.8914(14) -0.2036(9) 0.7723(5) 0.112(5) Uiso 0.25 1 d D . P J 3
C81 C 0.9347(15) -0.2550(9) 0.8046(5) 0.089(5) Uiso 0.25 1 d D . P J 3
C82 C 0.974(4) -0.3104(15) 0.8217(11) 0.26(2) Uiso 0.25 1 d D . P J 3
H82A H 0.983749 -0.307049 0.849507 0.385 Uiso 0.25 1 calc R U P J 3
H82B H 0.930355 -0.343210 0.821363 0.385 Uiso 0.25 1 calc R U P J 3
H82C H 1.042625 -0.330599 0.809717 0.385 Uiso 0.25 1 calc R U P J 3

loop_
_atom_site_aniso_label
_atom_site_aniso_U_11
_atom_site_aniso_U_22
_atom_site_aniso_U_33
_atom_site_aniso_U_23
_atom_site_aniso_U_13
_atom_site_aniso_U_12
Fe1 0.0295(2) 0.0316(2) 0.0508(3) -0.01203(18) -0.00347(18) -0.00505(16)
Fe2 0.0319(2) 0.0310(2) 0.0443(2) -0.01531(17) 0.00028(17) -0.00849(16)
O121 0.0490(9) 0.0664(11) 0.0567(10) -0.0209(8) -0.0009(8) -0.0227(8)
O122 0.0511(12) 0.1098(17) 0.0918(16) -0.0440(14) -0.0050(11) -0.0262(11)
O221 0.0433(8) 0.0439(8) 0.0529(9) -0.0077(7) -0.0111(7) -0.0097(7)
O222 0.0641(12) 0.0862(14) 0.0749(13) 0.0127(11) -0.0289(10) -0.0305(11)
O321 0.0514(10) 0.0593(10) 0.0726(12) -0.0250(9) 0.0044(9) -0.0165(8)
O322 0.0652(14) 0.0888(16) 0.1010(17) -0.0484(14) 0.0149(12) -0.0060(11)
O421 0.0647(12) 0.0785(13) 0.0604(11) -0.0180(10) -0.0021(9) -0.0286(10)
O422 0.0708(14) 0.0933(16) 0.0987(17) -0.0259(13) 0.0080(13) -0.0414(13)
N111 0.0401(10) 0.0699(14) 0.0430(11) -0.0110(9) -0.0040(8) -0.0199(10)
N112 0.0485(11) 0.0576(12) 0.0492(11) -0.0152(9) 0.0002(9) -0.0180(9)
N113 0.0392(10) 0.0507(11) 0.0528(12) -0.0139(9) -0.0020(9) -0.0096(9)
N131 0.0778(17) 0.0717(16) 0.0591(14) -0.0081(12) 0.0031(12) -0.0334(13)
N132 0.102(2) 0.081(2) 0.084(2) -0.0051(16) -0.0035(17) -0.0283(17)
N133 0.125(3) 0.112(3) 0.081(2) 0.006(2) -0.019(2) -0.034(2)
N211 0.0407(10) 0.0363(9) 0.0520(11) -0.0170(8) -0.0108(8) -0.0049(7)
N212 0.0386(10) 0.0422(10) 0.0524(11) -0.0130(8) -0.0086(8) -0.0058(8)
N213 0.0356(9) 0.0360(9) 0.0606(12) -0.0156(8) -0.0059(8) -0.0041(7)
N231 0.0476(10) 0.0299(8) 0.0498(11) -0.0124(7) -0.0045(8) -0.0089(7)
N232 0.0425(10) 0.0343(9) 0.0564(11) -0.0179(8) -0.0017(8) -0.0092(7)
N233 0.0414(10) 0.0357(9) 0.0534(11) -0.0174(8) -0.0009(8) -0.0109(8)
N311 0.0427(10) 0.0338(9) 0.0635(12) -0.0174(8) 0.0009(9) -0.0080(8)
N312 0.0385(10) 0.0347(9) 0.0676(13) -0.0140(9) -0.0023(9) -0.0089(8)
N313 0.0402(10) 0.0356(9) 0.0614(12) -0.0164(8) -0.0050(9) -0.0069(8)
N331 0.0429(10) 0.0340(9) 0.0603(12) -0.0097(8) 0.0136(9) -0.0097(8)
N332 0.0380(10) 0.0398(9) 0.0574(12) -0.0153(8) 0.0090(9) -0.0107(8)
N333 0.0429(10) 0.0360(9) 0.0538(11) -0.0167(8) 0.0053(8) -0.0097(8)
N411 0.0416(10) 0.0605(12) 0.0515(11) -0.0172(9) -0.0058(9) -0.0178(9)
N412 0.0482(11) 0.0505(11) 0.0518(11) -0.0145(9) -0.0087(9) -0.0168(9)
N413 0.0412(10) 0.0484(10) 0.0467(11) -0.0155(8) -0.0018(8) -0.0159(8)
N431 0.0536(13) 0.0770(15) 0.0608(14) -0.0296(12) -0.0036(11) -0.0239(11)
N432 0.0553(14) 0.1004(19) 0.0654(15) -0.0282(14) -0.0017(12) -0.0231(13)
N433 0.0599(15) 0.106(2) 0.088(2) -0.0320(17) -0.0161(14) -0.0187(15)
C101 0.0566(15) 0.0853(19) 0.0516(15) -0.0123(13) -0.0034(12) -0.0373(14)
C102 0.0484(13) 0.0596(14) 0.0550(14) -0.0185(12) -0.0002(11) -0.0215(11)
C103 0.0681(17) 0.0722(18) 0.0596(16) -0.0141(14) -0.0002(13) -0.0351(15)
C114 0.0448(13) 0.0482(13) 0.0630(16) -0.0093(11) 0.0002(11) -0.0072(10)
C115 0.0396(13) 0.0649(16) 0.0605(16) -0.0149(13) 0.0019(11) -0.0026(11)
C116 0.135(4) 0.122(3) 0.059(2) -0.010(2) 0.000(2) -0.055(3)
C117 0.113(3) 0.093(2) 0.064(2) -0.0194(19) 0.015(2) -0.039(2)
C122 0.0545(16) 0.0789(19) 0.0633(17) -0.0223(14) -0.0079(13) -0.0238(14)
C123 0.0677(19) 0.090(2) 0.099(2) -0.045(2) -0.0122(17) -0.0253(17)
C124 0.085(2) 0.103(3) 0.084(2) -0.039(2) -0.0142(19) -0.029(2)
C125 0.094(3) 0.107(3) 0.093(3) -0.048(2) -0.015(2) -0.030(2)
C126 0.097(3) 0.117(3) 0.092(3) -0.046(2) -0.015(2) -0.030(2)
C127 0.102(3) 0.116(3) 0.095(3) -0.048(2) -0.023(2) -0.025(2)
C128 0.096(3) 0.124(3) 0.093(3) -0.047(2) -0.020(2) -0.023(2)
C129 0.093(3) 0.127(3) 0.091(3) -0.049(2) -0.016(2) -0.020(2)
C130 0.098(3) 0.121(3) 0.082(2) -0.043(2) -0.017(2) -0.011(2)
C131 0.085(2) 0.125(3) 0.084(2) -0.044(2) -0.012(2) -0.010(2)
C132 0.094(3) 0.122(3) 0.073(2) -0.039(2) -0.0154(19) -0.008(2)
C133 0.089(3) 0.123(3) 0.080(2) -0.045(2) -0.008(2) -0.003(2)
C134 0.090(3) 0.125(3) 0.077(2) -0.043(2) -0.0129(19) -0.007(2)
C135 0.094(3) 0.121(3) 0.083(2) -0.043(2) -0.011(2) -0.002(2)
C136 0.099(3) 0.121(3) 0.077(2) -0.039(2) -0.015(2) 0.001(2)
C137 0.111(3) 0.123(3) 0.080(3) -0.041(2) -0.016(2) 0.004(3)
C138 0.145(4) 0.140(4) 0.086(3) -0.049(3) -0.035(3) 0.014(3)
C139 0.223(7) 0.160(5) 0.109(4) -0.075(4) -0.054(4) 0.034(5)
C201 0.0379(11) 0.0393(11) 0.0596(14) -0.0214(10) -0.0127(10) -0.0069(9)
C202 0.0383(11) 0.0366(10) 0.0513(13) -0.0127(9) -0.0083(9) -0.0066(9)
C203 0.0489(13) 0.0309(10) 0.0559(14) -0.0155(9) -0.0121(10) -0.0025(9)
C214 0.0442(14) 0.0812(19) 0.0619(17) -0.0128(14) 0.0019(12) -0.0062(13)
C215 0.0554(16) 0.089(2) 0.0482(15) -0.0135(14) -0.0029(12) -0.0093(14)
C216 0.0532(14) 0.0423(12) 0.0558(14) -0.0169(10) 0.0087(11) -0.0179(10)
C217 0.0578(15) 0.0394(11) 0.0610(15) -0.0150(10) 0.0088(12) -0.0224(11)
C222 0.0522(14) 0.0451(12) 0.0539(14) -0.0120(11) -0.0101(11) -0.0085(11)
C223 0.0729(19) 0.0585(16) 0.0653(17) -0.0029(13) -0.0082(14) -0.0235(14)
C224 0.081(2) 0.0610(17) 0.0590(17) -0.0005(13) -0.0069(15) -0.0172(15)
C225 0.079(2) 0.0708(19) 0.0659(19) -0.0129(15) -0.0063(16) -0.0113(16)
C226 0.082(2) 0.077(2) 0.0607(18) -0.0079(15) -0.0030(15) -0.0173(17)
C227 0.084(2) 0.088(2) 0.0658(19) -0.0196(17) -0.0039(17) -0.0142(18)
C228 0.088(2) 0.082(2) 0.0621(18) -0.0119(16) -0.0026(16) -0.0189(18)
C229 0.092(3) 0.093(2) 0.073(2) -0.0241(19) -0.0078(19) -0.011(2)
C230 0.094(3) 0.086(2) 0.069(2) -0.0187(17) -0.0087(18) -0.0120(19)
C231 0.096(3) 0.092(2) 0.074(2) -0.0250(19) -0.0091(19) -0.009(2)
C232 0.095(3) 0.088(2) 0.072(2) -0.0249(18) -0.0094(19) -0.008(2)
C233 0.100(3) 0.088(2) 0.074(2) -0.0246(18) -0.0100(19) -0.008(2)
C234 0.092(3) 0.086(2) 0.077(2) -0.0272(18) -0.0079(19) -0.0100(19)
C235 0.099(3) 0.086(2) 0.077(2) -0.0258(19) -0.008(2) -0.009(2)
C236 0.099(3) 0.085(2) 0.077(2) -0.0236(19) -0.010(2) -0.012(2)
C237 0.112(3) 0.090(3) 0.081(2) -0.027(2) -0.003(2) -0.017(2)
C238 0.132(4) 0.112(3) 0.096(3) -0.036(3) -0.017(3) -0.028(3)
C239 0.189(6) 0.145(4) 0.103(3) -0.055(3) -0.002(3) -0.057(4)
C301 0.0461(13) 0.0362(11) 0.0739(17) -0.0206(11) 0.0081(12) -0.0062(10)
C302 0.0380(12) 0.0414(12) 0.0724(16) -0.0206(11) 0.0093(11) -0.0108(9)
C303 0.0408(12) 0.0386(11) 0.0784(17) -0.0105(11) 0.0131(12) -0.0128(10)
C314 0.0437(12) 0.0411(12) 0.0691(16) -0.0168(11) -0.0097(11) -0.0083(10)
C315 0.0450(13) 0.0449(12) 0.0796(18) -0.0257(12) -0.0085(12) -0.0129(10)
C316 0.0556(15) 0.0646(16) 0.0555(16) -0.0188(13) 0.0004(12) -0.0074(12)
C317 0.0633(17) 0.0674(17) 0.0519(15) -0.0151(13) 0.0137(13) -0.0054(13)
C322 0.0659(19) 0.0612(16) 0.0746(19) -0.0249(14) 0.0177(15) -0.0245(14)
C323 0.073(4) 0.075(5) 0.087(5) -0.037(4) 0.013(3) -0.022(4)
C324 0.051(6) 0.083(6) 0.077(5) -0.032(4) -0.013(4) 0.008(4)
C325 0.076(8) 0.209(16) 0.123(11) -0.083(10) 0.015(6) -0.057(8)
C326 0.137(10) 0.120(11) 0.079(6) -0.015(6) -0.004(5) -0.070(9)
C327 0.097(3) 0.130(4) 0.087(3) -0.040(3) -0.009(2) -0.024(3)
C328 0.109(7) 0.096(7) 0.084(5) -0.030(4) 0.009(4) -0.042(5)
C329 0.101(3) 0.143(4) 0.084(3) -0.045(3) -0.006(2) -0.022(3)
C330 0.117(7) 0.104(7) 0.087(5) -0.034(5) 0.010(5) -0.047(6)
C331 0.101(3) 0.145(4) 0.082(3) -0.039(3) -0.006(2) -0.020(3)
C332 0.111(7) 0.095(7) 0.085(5) -0.029(5) 0.009(4) -0.034(6)
C333 0.106(3) 0.152(4) 0.086(3) -0.043(3) -0.002(2) -0.026(3)
C334 0.111(7) 0.095(7) 0.092(6) -0.031(5) 0.008(5) -0.038(6)
C335 0.105(3) 0.154(4) 0.091(3) -0.045(3) -0.003(2) -0.024(3)
C336 0.117(7) 0.091(6) 0.099(6) -0.033(5) 0.007(5) -0.033(6)
C337 0.119(4) 0.152(4) 0.095(3) -0.046(3) -0.008(3) -0.031(3)
C338 0.147(9) 0.125(10) 0.110(7) -0.058(6) 0.014(6) -0.048(7)
C339 0.206(7) 0.219(7) 0.131(5) -0.072(5) -0.019(5) -0.081(6)
C401 0.0500(14) 0.0774(18) 0.0593(16) -0.0214(13) -0.0059(12) -0.0297(13)
C402 0.0450(13) 0.0619(15) 0.0624(16) -0.0199(13) -0.0050(11) -0.0182(11)
C403 0.0564(16) 0.0741(18) 0.0766(19) -0.0335(15) -0.0057(14) -0.0209(14)
C414 0.0506(14) 0.0482(13) 0.0604(15) -0.0153(11) -0.0068(12) -0.0107(11)
C415 0.0485(14) 0.0603(15) 0.0629(16) -0.0168(13) -0.0124(12) -0.0061(12)
C416 0.087(3) 0.153(4) 0.076(2) -0.034(2) -0.030(2) -0.026(3)
C417 0.086(3) 0.162(4) 0.062(2) -0.049(2) -0.0046(18) -0.034(3)
C422 0.078(2) 0.080(2) 0.0664(19) -0.0275(16) 0.0128(16) -0.0333(17)
C423 0.118(3) 0.082(2) 0.100(3) -0.009(2) 0.016(2) -0.035(2)
C424 0.150(4) 0.111(3) 0.097(3) -0.008(3) 0.009(3) -0.036(3)
C425 0.151(5) 0.135(4) 0.080(3) -0.013(3) -0.009(3) -0.027(3)
C426 0.109(3) 0.137(4) 0.109(3) -0.034(3) -0.012(3) -0.005(3)
C427 0.125(4) 0.124(4) 0.088(3) -0.016(3) -0.021(3) -0.002(3)
C428 0.101(3) 0.132(4) 0.117(4) -0.037(3) -0.006(3) -0.004(3)
C429 0.105(3) 0.116(3) 0.101(3) -0.017(3) -0.013(3) -0.003(3)
C430 0.092(3) 0.119(4) 0.117(4) -0.027(3) -0.007(3) -0.007(3)
C431 0.094(3) 0.114(3) 0.106(3) -0.016(3) -0.016(2) -0.004(2)
C432 0.092(3) 0.115(3) 0.117(3) -0.025(3) -0.008(3) -0.007(2)
C433 0.092(3) 0.111(3) 0.098(3) -0.014(2) -0.007(2) -0.010(2)
C434 0.091(3) 0.110(3) 0.116(3) -0.024(3) -0.008(3) -0.009(2)
C435 0.093(3) 0.112(3) 0.101(3) -0.006(3) -0.014(2) -0.019(2)
C436 0.106(3) 0.127(4) 0.118(4) -0.024(3) -0.004(3) -0.025(3)
C437 0.114(4) 0.151(5) 0.103(3) -0.022(3) -0.013(3) -0.028(3)
C438 0.176(6) 0.197(7) 0.135(5) -0.063(5) 0.001(5) -0.038(5)
C439 0.213(8) 0.266(10) 0.140(6) -0.062(6) 0.009(6) -0.051(7)
C623 0.084(7) 0.064(5) 0.095(7) -0.051(5) 0.028(5) -0.033(5)
C624 0.042(7) 0.083(9) 0.092(8) -0.026(6) -0.013(5) -0.006(7)
C625 0.060(7) 0.084(7) 0.066(7) -0.028(5) -0.003(5) -0.030(5)
C626 0.088(7) 0.097(10) 0.069(7) -0.027(7) 0.006(6) -0.027(7)
C628 0.100(7) 0.090(8) 0.087(7) -0.038(6) -0.008(6) 0.000(6)
C630 0.120(9) 0.086(8) 0.094(8) -0.038(6) 0.001(6) -0.016(7)
C632 0.106(8) 0.075(7) 0.095(8) -0.029(6) 0.006(6) -0.012(6)
C634 0.126(10) 0.091(9) 0.088(7) -0.039(7) 0.003(6) -0.015(7)
C636 0.130(10) 0.076(7) 0.087(7) -0.031(6) 0.003(6) -0.015(7)
C638 0.162(14) 0.122(13) 0.137(12) -0.068(10) -0.006(10) -0.029(10)
F1 0.061(3) 0.079(3) 0.150(5) -0.042(3) 0.003(3) -0.038(3)
F2 0.252(12) 0.162(8) 0.107(5) -0.017(5) -0.041(6) -0.069(8)
F3 0.123(6) 0.063(3) 0.152(5) -0.030(3) 0.000(5) -0.044(3)
F4 0.070(4) 0.110(6) 0.300(14) -0.020(7) 0.037(6) 0.007(4)
B1 0.055(4) 0.055(4) 0.117(6) -0.027(4) -0.018(4) -0.027(3)
F5 0.155(9) 0.188(10) 0.231(10) 0.007(8) -0.049(8) -0.121(8)
F6 0.186(8) 0.150(7) 0.234(10) -0.130(8) 0.124(8) -0.128(7)
F7 0.156(11) 0.122(7) 0.147(7) -0.054(6) 0.035(7) -0.085(7)
F8 0.083(4) 0.101(6) 0.279(15) -0.045(7) 0.005(6) -0.032(4)
B2 0.124(11) 0.073(7) 0.132(11) -0.054(7) 0.011(7) -0.030(6)
F9 0.050(3) 0.050(2) 0.089(3) -0.030(2) -0.009(2) -0.0079(17)
F10 0.049(2) 0.094(3) 0.145(6) -0.011(3) -0.041(3) -0.018(2)
F11 0.161(6) 0.239(10) 0.059(3) -0.034(4) -0.018(4) -0.095(6)
F12 0.121(5) 0.065(4) 0.388(17) 0.067(7) -0.049(9) -0.056(4)
B3 0.031(4) 0.038(4) 0.062(5) -0.008(4) -0.003(4) -0.008(3)
F13 0.076(5) 0.134(7) 0.259(11) -0.129(7) -0.027(5) -0.011(4)
F14 0.280(13) 0.118(6) 0.198(8) -0.089(5) 0.153(8) -0.143(7)
F15 0.154(9) 0.203(11) 0.146(7) -0.107(7) -0.096(6) 0.087(7)
F16 0.088(3) 0.058(3) 0.152(5) -0.033(4) -0.037(3) -0.026(3)
B4 0.060(6) 0.038(5) 0.086(7) -0.005(5) -0.024(4) -0.008(4)
O921 0.0728(13) 0.0731(13) 0.0600(12) -0.0244(10) -0.0017(10) -0.0112(10)
O922 0.104(2) 0.124(2) 0.0927(19) -0.0404(17) -0.0195(16) 0.0198(18)
N911 0.0881(19) 0.0794(18) 0.0781(18) -0.0298(14) 0.0064(15) -0.0363(15)
N912 0.121(3) 0.079(2) 0.110(3) -0.041(2) 0.011(2) -0.0297(19)
N913 0.166(4) 0.082(2) 0.122(3) -0.017(2) -0.005(3) -0.047(3)
N931 0.0880(19) 0.0611(14) 0.0700(16) -0.0154(12) -0.0019(14) -0.0252(14)
N932 0.083(2) 0.080(2) 0.243(5) -0.030(3) 0.005(3) -0.016(2)
N933 0.105(3) 0.107(3) 0.298(7) 0.025(4) -0.038(4) -0.051(3)
C901 0.090(2) 0.077(2) 0.074(2) -0.0185(17) -0.0042(17) -0.0320(18)
C902 0.0766(19) 0.0673(17) 0.0596(17) -0.0230(14) 0.0034(14) -0.0237(15)
C903 0.098(2) 0.082(2) 0.0598(18) -0.0180(16) -0.0018(17) -0.0333(19)
C914 0.173(5) 0.107(4) 0.113(4) -0.015(3) 0.032(4) -0.073(4)
C915 0.134(4) 0.104(3) 0.101(3) -0.033(3) 0.040(3) -0.047(3)
C916 0.130(4) 0.075(2) 0.108(3) -0.034(2) 0.022(3) -0.047(2)
C917 0.167(5) 0.111(4) 0.129(4) -0.013(3) -0.023(4) -0.083(4)
C922 0.076(2) 0.093(2) 0.0618(19) -0.0219(17) -0.0017(16) -0.0115(19)
C923 0.099(3) 0.110(3) 0.070(2) -0.036(2) -0.0088(19) -0.008(2)
C924 0.088(2) 0.114(3) 0.073(2) -0.036(2) -0.0038(19) -0.019(2)
C925 0.099(3) 0.106(3) 0.074(2) -0.030(2) -0.009(2) -0.021(2)
C926 0.091(3) 0.114(3) 0.078(2) -0.034(2) -0.0084(19) -0.019(2)
C927 0.095(3) 0.101(3) 0.079(2) -0.031(2) -0.011(2) -0.018(2)
C928 0.085(2) 0.117(3) 0.080(2) -0.038(2) -0.0065(19) -0.019(2)
C929 0.090(3) 0.101(3) 0.080(2) -0.028(2) -0.0079(19) -0.018(2)
C930 0.083(2) 0.107(3) 0.087(2) -0.035(2) -0.0086(19) -0.015(2)
C931 0.083(2) 0.104(3) 0.081(2) -0.030(2) -0.0098(19) -0.017(2)
C932 0.081(2) 0.110(3) 0.085(2) -0.037(2) -0.0074(19) -0.015(2)
C933 0.082(2) 0.103(3) 0.081(2) -0.029(2) -0.0073(18) -0.023(2)
C934 0.077(2) 0.112(3) 0.088(2) -0.033(2) -0.0081(19) -0.019(2)
C935 0.083(2) 0.104(3) 0.086(2) -0.029(2) -0.0089(19) -0.026(2)
C936 0.081(2) 0.119(3) 0.090(3) -0.027(2) -0.014(2) -0.028(2)
C937 0.084(2) 0.113(3) 0.092(3) -0.029(2) -0.014(2) -0.030(2)
C938 0.090(3) 0.157(4) 0.107(3) -0.050(3) -0.019(2) -0.024(3)
C939 0.117(4) 0.179(5) 0.120(4) -0.064(4) -0.022(3) -0.041(4)

loop_
_atom_type_symbol
_atom_type_description
_atom_type_scat_dispersion_real
_atom_type_scat_dispersion_imag
_atom_type_scat_source
C C 0.0033 0.0016 'International Tables Vol C Tables 4.2.6.8 and 6.1.1.4'
H H 0.0000 0.0000 'International Tables Vol C Tables 4.2.6.8 and 6.1.1.4'
B B 0.0013 0.0007 'International Tables Vol C Tables 4.2.6.8 and 6.1.1.4'
F F 0.0171 0.0103 'International Tables Vol C Tables 4.2.6.8 and 6.1.1.4'
Fe Fe 0.3463 0.8444 'International Tables Vol C Tables 4.2.6.8 and 6.1.1.4'
N N 0.0061 0.0033 'International Tables Vol C Tables 4.2.6.8 and 6.1.1.4'
O O 0.0106 0.0060 'International Tables Vol C Tables 4.2.6.8 and 6.1.1.4'

loop_
_geom_angle_atom_site_label_1
_geom_angle_atom_site_label_2
_geom_angle_atom_site_label_3
_geom_angle
_geom_angle_site_symmetry_1
_geom_angle_site_symmetry_3
_geom_angle_publ_flag
N113 Fe1 N113 180.00(8) 2_757 . ?
N113 Fe1 N213 90.65(8) . 2_757 ?
N113 Fe1 N213 89.35(8) . . ?
N113 Fe1 N213 89.35(8) 2_757 2_757 ?
N113 Fe1 N213 90.65(8) 2_757 . ?
N113 Fe1 N313 89.88(8) . . ?
N113 Fe1 N313 90.12(8) . 2_757 ?
N113 Fe1 N313 89.88(8) 2_757 2_757 ?
N113 Fe1 N313 90.12(8) 2_757 . ?
N213 Fe1 N213 180.0 2_757 . ?
N213 Fe1 N313 88.94(8) . 2_757 ?
N213 Fe1 N313 91.06(8) 2_757 2_757 ?
N213 Fe1 N313 88.94(8) 2_757 . ?
N213 Fe1 N313 91.06(8) . . ?
N313 Fe1 N313 180.0 . 2_757 ?
N233 Fe2 N233 180.00(9) 2_667 . ?
N233 Fe2 N413 89.32(8) . . ?
N233 Fe2 N413 90.68(8) . 2_667 ?
N233 Fe2 N413 90.68(8) 2_667 . ?
N233 Fe2 N413 89.32(8) 2_667 2_667 ?
N333 Fe2 N233 90.24(7) . . ?
N333 Fe2 N233 90.24(7) 2_667 2_667 ?
N333 Fe2 N233 89.76(7) 2_667 . ?
N333 Fe2 N233 89.76(7) . 2_667 ?
N333 Fe2 N333 180.0 . 2_667 ?
N333 Fe2 N413 90.90(8) 2_667 2_667 ?
N333 Fe2 N413 90.90(8) . . ?
N333 Fe2 N413 89.10(8) . 2_667 ?
N333 Fe2 N413 89.10(8) 2_667 . ?
N413 Fe2 N413 180.0 2_667 . ?
C122 O121 C102 117.9(2) . . ?
C222 O221 C202 116.85(18) . . ?
C322 O321 C302 120.4(2) . . ?
C422 O421 C402 119.5(2) . . ?
N112 N111 C101 119.2(2) . . ?
N112 N111 C115 111.3(2) . . ?
C115 N111 C101 129.3(2) . . ?
N113 N112 N111 106.45(19) . . ?
N112 N113 Fe1 119.57(15) . . ?
N112 N113 C114 108.8(2) . . ?
C114 N113 Fe1 129.84(17) . . ?
N132 N131 C103 120.3(3) . . ?
C117 N131 N132 110.9(3) . . ?
C117 N131 C103 128.6(3) . . ?
N133 N132 N131 106.8(3) . . ?
N132 N133 C116 108.3(3) . . ?
N212 N211 C201 118.61(19) . . ?
N212 N211 C215 110.9(2) . . ?
C215 N211 C201 130.5(2) . . ?
N213 N212 N211 107.16(19) . . ?
N212 N213 Fe1 117.17(15) . . ?
N212 N213 C214 108.8(2) . . ?
C214 N213 Fe1 133.99(17) . . ?
N232 N231 C203 120.64(19) . . ?
N232 N231 C217 111.34(17) . . ?
C217 N231 C203 128.02(19) . . ?
N233 N232 N231 106.03(18) . . ?
N232 N233 Fe2 122.47(14) . . ?
N232 N233 C216 109.80(18) . . ?
C216 N233 Fe2 126.27(15) . . ?
N312 N311 C301 120.82(19) . . ?
N312 N311 C315 111.50(18) . . ?
C315 N311 C301 127.6(2) . . ?
N313 N312 N311 105.92(18) . . ?
N312 N313 Fe1 125.34(14) . . ?
N312 N313 C314 109.49(18) . . ?
C314 N313 Fe1 124.88(15) . . ?
N332 N331 C303 119.5(2) . . ?
C317 N331 N332 110.9(2) . . ?
C317 N331 C303 129.6(2) . . ?
N333 N332 N331 106.57(19) . . ?
N332 N333 Fe2 118.27(15) . . ?
N332 N333 C316 108.7(2) . . ?
C316 N333 Fe2 132.94(17) . . ?
N412 N411 C401 118.6(2) . . ?
N412 N411 C415 111.2(2) . . ?
C415 N411 C401 130.0(2) . . ?
N413 N412 N411 106.61(18) . . ?
N412 N413 Fe2 118.30(15) . . ?
N412 N413 C414 109.03(19) . . ?
C414 N413 Fe2 129.79(16) . . ?
N432 N431 C403 121.8(2) . . ?
C417 N431 N432 110.7(3) . . ?
C417 N431 C403 127.5(3) . . ?
N433 N432 N431 108.3(2) . . ?
N432 N433 C416 106.6(3) . . ?
N111 C101 H10A 109.6 . . ?
N111 C101 H10B 109.6 . . ?
N111 C101 C102 110.4(2) . . ?
H10A C101 H10B 108.1 . . ?
C102 C101 H10A 109.6 . . ?
C102 C101 H10B 109.6 . . ?
O121 C102 C101 108.6(2) . . ?
O121 C102 H102 110.8 . . ?
O121 C102 C103 106.1(2) . . ?
C101 C102 H102 110.8 . . ?
C101 C102 C103 109.7(2) . . ?
C103 C102 H102 110.8 . . ?
N131 C103 C102 111.3(2) . . ?
N131 C103 H10C 109.4 . . ?
N131 C103 H10D 109.4 . . ?
C102 C103 H10C 109.4 . . ?
C102 C103 H10D 109.4 . . ?
H10C C103 H10D 108.0 . . ?
N113 C114 H114 125.7 . . ?
C115 C114 N113 108.7(2) . . ?
C115 C114 H114 125.7 . . ?
N111 C115 C114 104.8(2) . . ?
N111 C115 H115 127.6 . . ?
C114 C115 H115 127.6 . . ?
N133 C116 H116 124.9 . . ?
N133 C116 C117 110.2(4) . . ?
C117 C116 H116 124.9 . . ?
N131 C117 C116 103.7(4) . . ?
N131 C117 H117 128.2 . . ?
C116 C117 H117 128.2 . . ?
O121 C122 C123 111.2(3) . . ?
O122 C122 O121 123.4(3) . . ?
O122 C122 C123 125.4(3) . . ?
C122 C123 H12A 108.8 . . ?
C122 C123 H12B 108.8 . . ?
C122 C123 C124 113.6(3) . . ?
H12A C123 H12B 107.7 . . ?
C124 C123 H12A 108.8 . . ?
C124 C123 H12B 108.8 . . ?
C123 C124 H12C 108.8 . . ?
C123 C124 H12D 108.8 . . ?
C123 C124 C125 113.7(3) . . ?
H12C C124 H12D 107.7 . . ?
C125 C124 H12C 108.8 . . ?
C125 C124 H12D 108.8 . . ?
C124 C125 H12E 108.7 . . ?
C124 C125 H12F 108.7 . . ?
H12E C125 H12F 107.6 . . ?
C126 C125 C124 114.1(3) . . ?
C126 C125 H12E 108.7 . . ?
C126 C125 H12F 108.7 . . ?
C125 C126 H12G 108.8 . . ?
C125 C126 H12H 108.8 . . ?
H12G C126 H12H 107.7 . . ?
C127 C126 C125 113.6(3) . . ?
C127 C126 H12G 108.8 . . ?
C127 C126 H12H 108.8 . . ?
C126 C127 H12I 108.6 . . ?
C126 C127 H12J 108.6 . . ?
C126 C127 C128 114.8(3) . . ?
H12I C127 H12J 107.5 . . ?
C128 C127 H12I 108.6 . . ?
C128 C127 H12J 108.6 . . ?
C127 C128 H12K 108.8 . . ?
C127 C128 H12L 108.8 . . ?
H12K C128 H12L 107.7 . . ?
C129 C128 C127 113.7(3) . . ?
C129 C128 H12K 108.8 . . ?
C129 C128 H12L 108.8 . . ?
C128 C129 H12M 108.6 . . ?
C128 C129 H12N 108.6 . . ?
C128 C129 C130 114.6(3) . . ?
H12M C129 H12N 107.6 . . ?
C130 C129 H12M 108.6 . . ?
C130 C129 H12N 108.6 . . ?
C129 C130 H13A 108.7 . . ?
C129 C130 H13B 108.7 . . ?
H13A C130 H13B 107.6 . . ?
C131 C130 C129 114.1(3) . . ?
C131 C130 H13A 108.7 . . ?
C131 C130 H13B 108.7 . . ?
C130 C131 H13C 108.7 . . ?
C130 C131 H13D 108.7 . . ?
C130 C131 C132 114.4(3) . . ?
H13C C131 H13D 107.6 . . ?
C132 C131 H13C 108.7 . . ?
C132 C131 H13D 108.7 . . ?
C131 C132 H13E 108.6 . . ?
C131 C132 H13F 108.6 . . ?
C131 C132 C133 114.6(3) . . ?
H13E C132 H13F 107.6 . . ?
C133 C132 H13E 108.6 . . ?
C133 C132 H13F 108.6 . . ?
C132 C133 H13G 108.6 . . ?
C132 C133 H13H 108.6 . . ?
H13G C133 H13H 107.6 . . ?
C134 C133 C132 114.6(3) . . ?
C134 C133 H13G 108.6 . . ?
C134 C133 H13H 108.6 . . ?
C133 C134 H13I 108.7 . . ?
C133 C134 H13J 108.7 . . ?
H13I C134 H13J 107.6 . . ?
C135 C134 C133 114.2(3) . . ?
C135 C134 H13I 108.7 . . ?
C135 C134 H13J 108.7 . . ?
C134 C135 H13K 108.5 . . ?
C134 C135 H13L 108.5 . . ?
H13K C135 H13L 107.5 . . ?
C136 C135 C134 115.1(3) . . ?
C136 C135 H13K 108.5 . . ?
C136 C135 H13L 108.5 . . ?
C135 C136 H13M 108.5 . . ?
C135 C136 H13N 108.5 . . ?
C135 C136 C137 115.2(3) . . ?
H13M C136 H13N 107.5 . . ?
C137 C136 H13M 108.5 . . ?
C137 C136 H13N 108.5 . . ?
C136 C137 H13O 108.5 . . ?
C136 C137 H13P 108.5 . . ?
H13O C137 H13P 107.5 . . ?
C138 C137 C136 115.2(3) . . ?
C138 C137 H13O 108.5 . . ?
C138 C137 H13P 108.5 . . ?
C137 C138 H13Q 108.6 . . ?
C137 C138 H13R 108.6 . . ?
C137 C138 C139 114.7(4) . . ?
H13Q C138 H13R 107.6 . . ?
C139 C138 H13Q 108.6 . . ?
C139 C138 H13R 108.6 . . ?
C138 C139 H13S 109.5 . . ?
C138 C139 H13T 109.5 . . ?
C138 C139 H13U 109.5 . . ?
H13S C139 H13T 109.5 . . ?
H13S C139 H13U 109.5 . . ?
H13T C139 H13U 109.5 . . ?
N211 C201 H20A 109.1 . . ?
N211 C201 H20B 109.1 . . ?
N211 C201 C202 112.29(17) . . ?
H20A C201 H20B 107.9 . . ?
C202 C201 H20A 109.1 . . ?
C202 C201 H20B 109.1 . . ?
O221 C202 C201 109.51(19) . . ?
O221 C202 H202 108.9 . . ?
O221 C202 C203 107.30(18) . . ?
C201 C202 H202 108.9 . . ?
C203 C202 C201 113.28(18) . . ?
C203 C202 H202 108.9 . . ?
N231 C203 C202 111.56(18) . . ?
N231 C203 H20C 109.3 . . ?
N231 C203 H20D 109.3 . . ?
C202 C203 H20C 109.3 . . ?
C202 C203 H20D 109.3 . . ?
H20C C203 H20D 108.0 . . ?
N213 C214 H214 126.0 . . ?
N213 C214 C215 108.1(2) . . ?
C215 C214 H214 126.0 . . ?
N211 C215 C214 105.0(2) . . ?
N211 C215 H215 127.5 . . ?
C214 C215 H215 127.5 . . ?
N233 C216 H216 126.0 . . ?
N233 C216 C217 107.9(2) . . ?
C217 C216 H216 126.0 . . ?
N231 C217 C216 104.9(2) . . ?
N231 C217 H217 127.5 . . ?
C216 C217 H217 127.5 . . ?
O221 C222 C223 112.0(2) . . ?
O222 C222 O221 122.9(2) . . ?
O222 C222 C223 125.0(2) . . ?
C222 C223 H22A 109.0 . . ?
C222 C223 H22B 109.0 . . ?
C222 C223 C224 113.1(2) . . ?
H22A C223 H22B 107.8 . . ?
C224 C223 H22A 109.0 . . ?
C224 C223 H22B 109.0 . . ?
C223 C224 H22C 108.7 . . ?
C223 C224 H22D 108.7 . . ?
H22C C224 H22D 107.6 . . ?
C225 C224 C223 114.3(3) . . ?
C225 C224 H22C 108.7 . . ?
C225 C224 H22D 108.7 . . ?
C224 C225 H22E 108.9 . . ?
C224 C225 H22F 108.9 . . ?
H22E C225 H22F 107.7 . . ?
C226 C225 C224 113.5(3) . . ?
C226 C225 H22E 108.9 . . ?
C226 C225 H22F 108.9 . . ?
C225 C226 H22G 108.5 . . ?
C225 C226 H22H 108.5 . . ?
C225 C226 C227 115.0(3) . . ?
H22G C226 H22H 107.5 . . ?
C227 C226 H22G 108.5 . . ?
C227 C226 H22H 108.5 . . ?
C226 C227 H22I 108.7 . . ?
C226 C227 H22J 108.7 . . ?
H22I C227 H22J 107.6 . . ?
C228 C227 C226 114.2(3) . . ?
C228 C227 H22I 108.7 . . ?
C228 C227 H22J 108.7 . . ?
C227 C228 H22K 108.5 . . ?
C227 C228 H22L 108.5 . . ?
C227 C228 C229 115.0(3) . . ?
H22K C228 H22L 107.5 . . ?
C229 C228 H22K 108.5 . . ?
C229 C228 H22L 108.5 . . ?
C228 C229 H22M 108.5 . . ?
C228 C229 H22N 108.5 . . ?
H22M C229 H22N 107.5 . . ?
C230 C229 C228 115.1(3) . . ?
C230 C229 H22M 108.5 . . ?
C230 C229 H22N 108.5 . . ?
C229 C230 H23A 108.4 . . ?
C229 C230 H23B 108.4 . . ?
C229 C230 C231 115.3(3) . . ?
H23A C230 H23B 107.5 . . ?
C231 C230 H23A 108.4 . . ?
C231 C230 H23B 108.4 . . ?
C230 C231 H23C 108.5 . . ?
C230 C231 H23D 108.5 . . ?
C230 C231 C232 115.2(3) . . ?
H23C C231 H23D 107.5 . . ?
C232 C231 H23C 108.5 . . ?
C232 C231 H23D 108.5 . . ?
C231 C232 H23E 108.5 . . ?
C231 C232 H23F 108.5 . . ?
H23E C232 H23F 107.5 . . ?
C233 C232 C231 115.1(3) . . ?
C233 C232 H23E 108.5 . . ?
C233 C232 H23F 108.5 . . ?
C232 C233 H23G 108.6 . . ?
C232 C233 H23H 108.6 . . ?
H23G C233 H23H 107.5 . . ?
C234 C233 C232 114.8(3) . . ?
C234 C233 H23G 108.6 . . ?
C234 C233 H23H 108.6 . . ?
C233 C234 H23I 108.4 . . ?
C233 C234 H23J 108.4 . . ?
C233 C234 C235 115.7(3) . . ?
H23I C234 H23J 107.4 . . ?
C235 C234 H23I 108.4 . . ?
C235 C234 H23J 108.4 . . ?
C234 C235 H23K 108.4 . . ?
C234 C235 H23L 108.4 . . ?
H23K C235 H23L 107.4 . . ?
C236 C235 C234 115.6(3) . . ?
C236 C235 H23K 108.4 . . ?
C236 C235 H23L 108.4 . . ?
C235 C236 H23M 108.2 . . ?
C235 C236 H23N 108.2 . . ?
C235 C236 C237 116.3(3) . . ?
H23M C236 H23N 107.4 . . ?
C237 C236 H23M 108.2 . . ?
C237 C236 H23N 108.2 . . ?
C236 C237 H23O 108.5 . . ?
C236 C237 H23P 108.5 . . ?
H23O C237 H23P 107.5 . . ?
C238 C237 C236 115.1(3) . . ?
C238 C237 H23O 108.5 . . ?
C238 C237 H23P 108.5 . . ?
C237 C238 H23Q 108.5 . . ?
C237 C238 H23R 108.5 . . ?
C237 C238 C239 115.1(4) . . ?
H23Q C238 H23R 107.5 . . ?
C239 C238 H23Q 108.5 . . ?
C239 C238 H23R 108.5 . . ?
C238 C239 H23S 109.5 . . ?
C238 C239 H23T 109.5 . . ?
C238 C239 H23U 109.5 . . ?
H23S C239 H23T 109.5 . . ?
H23S C239 H23U 109.5 . . ?
H23T C239 H23U 109.5 . . ?
N311 C301 H30A 109.4 . . ?
N311 C301 H30B 109.4 . . ?
N311 C301 C302 111.06(19) . . ?
H30A C301 H30B 108.0 . . ?
C302 C301 H30A 109.4 . . ?
C302 C301 H30B 109.4 . . ?
O321 C302 C301 107.33(19) . . ?
O321 C302 H302 109.4 . . ?
O321 C302 C303 107.8(2) . . ?
C301 C302 H302 109.4 . . ?
C301 C302 C303 113.4(2) . . ?
C303 C302 H302 109.4 . . ?
N331 C303 C302 111.73(19) . . ?
N331 C303 H30C 109.3 . . ?
N331 C303 H30D 109.3 . . ?
C302 C303 H30C 109.3 . . ?
C302 C303 H30D 109.3 . . ?
H30C C303 H30D 107.9 . . ?
N313 C314 H314 125.7 . . ?
N313 C314 C315 108.5(2) . . ?
C315 C314 H314 125.7 . . ?
N311 C315 C314 104.5(2) . . ?
N311 C315 H315 127.7 . . ?
C314 C315 H315 127.7 . . ?
N333 C316 H316 126.1 . . ?
N333 C316 C317 107.9(3) . . ?
C317 C316 H316 126.1 . . ?
N331 C317 C316 105.9(2) . . ?
N331 C317 H317 127.1 . . ?
C316 C317 H317 127.1 . . ?
O321 C322 C323 102.9(4) . . ?
O321 C322 C623 118.5(5) . . ?
O322 C322 O321 123.2(3) . . ?
O322 C322 C323 133.3(4) . . ?
O322 C322 C623 116.3(5) . . ?
C322 C323 H32A 109.5 . . ?
C322 C323 H32B 109.5 . . ?
H32A C323 H32B 108.1 . . ?
C324 C323 C322 110.6(7) . . ?
C324 C323 H32A 109.5 . . ?
C324 C323 H32B 109.5 . . ?
C323 C324 H32C 108.8 . . ?
C323 C324 H32D 108.8 . . ?
H32C C324 H32D 107.7 . . ?
C325 C324 C323 113.9(10) . . ?
C325 C324 H32C 108.8 . . ?
C325 C324 H32D 108.8 . . ?
C324 C325 H32E 103.9 . . ?
C324 C325 H32F 103.9 . . ?
H32E C325 H32F 105.4 . . ?
C326 C325 C324 133.2(12) . . ?
C326 C325 H32E 103.9 . . ?
C326 C325 H32F 103.9 . . ?
C325 C326 H32G 106.5 . . ?
C325 C326 H32H 106.5 . . ?
C325 C326 C327 123.4(12) . . ?
H32G C326 H32H 106.5 . . ?
C327 C326 H32G 106.5 . . ?
C327 C326 H32H 106.5 . . ?
C326 C327 H32I 106.7 . . ?
C326 C327 H32J 106.7 . . ?
H32I C327 H32J 106.6 . . ?
H32K C327 H32L 106.2 . . ?
C328 C327 C326 122.3(8) . . ?
C328 C327 H32I 106.7 . . ?
C328 C327 H32J 106.7 . . ?
C626 C327 H32K 105.9 . . ?
C626 C327 H32L 105.9 . . ?
C628 C327 H32K 105.9 . . ?
C628 C327 H32L 105.9 . . ?
C628 C327 C626 125.8(8) . . ?
C327 C328 H32M 107.0 . . ?
C327 C328 H32N 107.0 . . ?
C327 C328 C329 121.3(6) . . ?
H32M C328 H32N 106.8 . . ?
C329 C328 H32M 107.0 . . ?
C329 C328 H32N 107.0 . . ?
C328 C329 H32O 106.5 . . ?
C328 C329 H32P 106.5 . . ?
C328 C329 C330 123.4(5) . . ?
H32O C329 H32P 106.5 . . ?
H32Q C329 H32R 106.5 . . ?
C330 C329 H32O 106.5 . . ?
C330 C329 H32P 106.5 . . ?
C628 C329 H32Q 106.6 . . ?
C628 C329 H32R 106.6 . . ?
C628 C329 C630 123.1(6) . . ?
C630 C329 H32Q 106.6 . . ?
C630 C329 H32R 106.6 . . ?
C329 C330 H33A 106.6 . . ?
C329 C330 H33B 106.6 . . ?
H33A C330 H33B 106.6 . . ?
C331 C330 C329 122.9(6) . . ?
C331 C330 H33A 106.6 . . ?
C331 C330 H33B 106.6 . . ?
C330 C331 H33C 106.1 . . ?
C330 C331 H33D 106.1 . . ?
C330 C331 C332 124.9(5) . . ?
H33C C331 H33D 106.3 . . ?
H33E C331 H33F 106.5 . . ?
C332 C331 H33C 106.1 . . ?
C332 C331 H33D 106.1 . . ?
C630 C331 H33E 106.5 . . ?
C630 C331 H33F 106.5 . . ?
C630 C331 C632 123.3(6) . . ?
C632 C331 H33E 106.5 . . ?
C632 C331 H33F 106.5 . . ?
C331 C332 H33G 106.5 . . ?
C331 C332 H33H 106.5 . . ?
C331 C332 C333 123.5(6) . . ?
H33G C332 H33H 106.5 . . ?
C333 C332 H33G 106.5 . . ?
C333 C332 H33H 106.5 . . ?
C332 C333 H33I 106.1 . . ?
C332 C333 H33J 106.1 . . ?
H33I C333 H33J 106.3 . . ?
H33K C333 H33L 106.4 . . ?
C334 C333 C332 124.8(5) . . ?
C334 C333 H33I 106.1 . . ?
C334 C333 H33J 106.1 . . ?
C632 C333 H33K 106.3 . . ?
C632 C333 H33L 106.3 . . ?
C634 C333 H33K 106.3 . . ?
C634 C333 H33L 106.3 . . ?
C634 C333 C632 124.0(6) . . ?
C333 C334 H33M 106.1 . . ?
C333 C334 H33N 106.1 . . ?
H33M C334 H33N 106.3 . . ?
C335 C334 C333 124.8(6) . . ?
C335 C334 H33M 106.1 . . ?
C335 C334 H33N 106.1 . . ?
C334 C335 H33O 106.2 . . ?
C334 C335 H33P 106.2 . . ?
C334 C335 C336 124.3(6) . . ?
H33O C335 H33P 106.4 . . ?
H33Q C335 H33R 106.5 . . ?
C336 C335 H33O 106.2 . . ?
C336 C335 H33P 106.2 . . ?
C634 C335 H33Q 106.4 . . ?
C634 C335 H33R 106.4 . . ?
C634 C335 C636 123.6(6) . . ?
C636 C335 H33Q 106.4 . . ?
C636 C335 H33R 106.4 . . ?
C335 C336 H33S 106.2 . . ?
C335 C336 H33T 106.2 . . ?
H33S C336 H33T 106.4 . . ?
C337 C336 C335 124.6(6) . . ?
C337 C336 H33S 106.2 . . ?
C337 C336 H33T 106.2 . . ?
C336 C337 H33U 106.4 . . ?
C336 C337 H33V 106.4 . . ?
H33U C337 H33V 106.5 . . ?
H33W C337 H33X 106.5 . . ?
C338 C337 C336 123.5(6) . . ?
C338 C337 H33U 106.4 . . ?
C338 C337 H33V 106.4 . . ?
C636 C337 H33W 106.4 . . ?
C636 C337 H33X 106.4 . . ?
C638 C337 H33W 106.4 . . ?
C638 C337 H33X 106.4 . . ?
C638 C337 C636 123.7(6) . . ?
C337 C338 H33Y 106.4 . . ?
C337 C338 H 106.4 . . ?
C337 C338 C339 123.9(7) . . ?
H33Y C338 H 106.4 . . ?
C339 C338 H33Y 106.4 . . ?
C339 C338 H 106.4 . . ?
C338 C339 H33Z 109.5 . . ?
C338 C339 HA 109.5 . . ?
C338 C339 HB 109.5 . . ?
H33Z C339 HA 109.5 . . ?
H33Z C339 HB 109.5 . . ?
HA C339 HB 109.5 . . ?
HC C339 HD 109.5 . . ?
HC C339 HE 109.5 . . ?
HD C339 HE 109.5 . . ?
C638 C339 HC 109.5 . . ?
C638 C339 HD 109.5 . . ?
C638 C339 HE 109.5 . . ?
N411 C401 H40A 109.7 . . ?
N411 C401 H40B 109.7 . . ?
N411 C401 C402 110.0(2) . . ?
H40A C401 H40B 108.2 . . ?
C402 C401 H40A 109.7 . . ?
C402 C401 H40B 109.7 . . ?
O421 C402 C401 108.0(2) . . ?
O421 C402 H402 108.7 . . ?
O421 C402 C403 108.3(2) . . ?
C401 C402 H402 108.7 . . ?
C403 C402 C401 114.5(2) . . ?
C403 C402 H402 108.7 . . ?
N431 C403 C402 113.5(2) . . ?
N431 C403 H40C 108.9 . . ?
N431 C403 H40D 108.9 . . ?
C402 C403 H40C 108.9 . . ?
C402 C403 H40D 108.9 . . ?
H40C C403 H40D 107.7 . . ?
N413 C414 H414 125.9 . . ?
N413 C414 C415 108.1(2) . . ?
C415 C414 H414 125.9 . . ?
N411 C415 C414 105.0(2) . . ?
N411 C415 H415 127.5 . . ?
C414 C415 H415 127.5 . . ?
N433 C416 H416 125.1 . . ?
N433 C416 C417 109.8(3) . . ?
C417 C416 H416 125.1 . . ?
N431 C417 C416 104.6(3) . . ?
N431 C417 H417 127.7 . . ?
C416 C417 H417 127.7 . . ?
O421 C422 C423 110.7(3) . . ?
O422 C422 O421 123.3(3) . . ?
O422 C422 C423 125.9(3) . . ?
C422 C423 H42A 108.6 . . ?
C422 C423 H42B 108.6 . . ?
H42A C423 H42B 107.6 . . ?
C424 C423 C422 114.6(4) . . ?
C424 C423 H42A 108.6 . . ?
C424 C423 H42B 108.6 . . ?
C423 C424 H42C 109.0 . . ?
C423 C424 H42D 109.0 . . ?
C423 C424 C425 112.8(5) . . ?
H42C C424 H42D 107.8 . . ?
C425 C424 H42C 109.0 . . ?
C425 C424 H42D 109.0 . . ?
C424 C425 H42E 108.0 . . ?
C424 C425 H42F 108.0 . . ?
H42E C425 H42F 107.3 . . ?
C426 C425 C424 117.1(5) . . ?
C426 C425 H42E 108.0 . . ?
C426 C425 H42F 108.0 . . ?
C425 C426 H42G 108.5 . . ?
C425 C426 H42H 108.5 . . ?
H42G C426 H42H 107.5 . . ?
C427 C426 C425 114.9(4) . . ?
C427 C426 H42G 108.5 . . ?
C427 C426 H42H 108.5 . . ?
C426 C427 H42I 107.9 . . ?
C426 C427 H42J 107.9 . . ?
H42I C427 H42J 107.2 . . ?
C428 C427 C426 117.7(4) . . ?
C428 C427 H42I 107.9 . . ?
C428 C427 H42J 107.9 . . ?
C427 C428 H42K 108.0 . . ?
C427 C428 H42L 108.0 . . ?
C427 C428 C429 117.0(4) . . ?
H42K C428 H42L 107.3 . . ?
C429 C428 H42K 108.0 . . ?
C429 C428 H42L 108.0 . . ?
C428 C429 H42M 107.9 . . ?
C428 C429 H42N 107.9 . . ?
H42M C429 H42N 107.2 . . ?
C430 C429 C428 117.5(4) . . ?
C430 C429 H42M 107.9 . . ?
C430 C429 H42N 107.9 . . ?
C429 C430 H43A 108.0 . . ?
C429 C430 H43B 108.0 . . ?
H43A C430 H43B 107.2 . . ?
C431 C430 C429 117.2(4) . . ?
C431 C430 H43A 108.0 . . ?
C431 C430 H43B 108.0 . . ?
C430 C431 H43C 107.9 . . ?
C430 C431 H43D 107.9 . . ?
C430 C431 C432 117.7(4) . . ?
H43C C431 H43D 107.2 . . ?
C432 C431 H43C 107.9 . . ?
C432 C431 H43D 107.9 . . ?
C431 C432 H43E 107.9 . . ?
C431 C432 H43F 107.9 . . ?
H43E C432 H43F 107.2 . . ?
C433 C432 C431 117.8(4) . . ?
C433 C432 H43E 107.9 . . ?
C433 C432 H43F 107.9 . . ?
C432 C433 H43G 107.9 . . ?
C432 C433 H43H 107.9 . . ?
C432 C433 C434 117.5(4) . . ?
H43G C433 H43H 107.2 . . ?
C434 C433 H43G 107.9 . . ?
C434 C433 H43H 107.9 . . ?
C433 C434 H43I 107.9 . . ?
C433 C434 H43J 107.9 . . ?
H43I C434 H43J 107.2 . . ?
C435 C434 C433 117.5(4) . . ?
C435 C434 H43I 107.9 . . ?
C435 C434 H43J 107.9 . . ?
C434 C435 H43K 108.0 . . ?
C434 C435 H43L 108.0 . . ?
C434 C435 C436 117.3(4) . . ?
H43K C435 H43L 107.2 . . ?
C436 C435 H43K 108.0 . . ?
C436 C435 H43L 108.0 . . ?
C435 C436 H43M 107.5 . . ?
C435 C436 H43N 107.5 . . ?
H43M C436 H43N 107.0 . . ?
C437 C436 C435 119.2(4) . . ?
C437 C436 H43M 107.5 . . ?
C437 C436 H43N 107.5 . . ?
C436 C437 H43O 108.2 . . ?
C436 C437 H43P 108.2 . . ?
C436 C437 C438 116.4(5) . . ?
H43O C437 H43P 107.3 . . ?
C438 C437 H43O 108.2 . . ?
C438 C437 H43P 108.2 . . ?
C437 C438 H43Q 107.5 . . ?
C437 C438 H43R 107.5 . . ?
H43Q C438 H43R 107.0 . . ?
C439 C438 C437 119.1(6) . . ?
C439 C438 H43Q 107.5 . . ?
C439 C438 H43R 107.5 . . ?
C438 C439 H43S 109.5 . . ?
C438 C439 H43T 109.5 . . ?
C438 C439 H43U 109.5 . . ?
H43S C439 H43T 109.5 . . ?
H43S C439 H43U 109.5 . . ?
H43T C439 H43U 109.5 . . ?
C322 C623 H62A 108.1 . . ?
C322 C623 H62B 108.1 . . ?
C322 C623 C624 116.9(9) . . ?
H62A C623 H62B 107.3 . . ?
C624 C623 H62A 108.1 . . ?
C624 C623 H62B 108.1 . . ?
C623 C624 H62C 108.0 . . ?
C623 C624 H62D 108.0 . . ?
H62C C624 H62D 107.2 . . ?
C625 C624 C623 117.4(13) . . ?
C625 C624 H62C 108.0 . . ?
C625 C624 H62D 108.0 . . ?
C624 C625 H62E 107.0 . . ?
C624 C625 H62F 107.0 . . ?
H62E C625 H62F 106.8 . . ?
C626 C625 C624 121.2(13) . . ?
C626 C625 H62E 107.0 . . ?
C626 C625 H62F 107.0 . . ?
C327 C626 H62G 107.5 . . ?
C327 C626 H62H 107.5 . . ?
C625 C626 C327 119.1(12) . . ?
C625 C626 H62G 107.5 . . ?
C625 C626 H62H 107.5 . . ?
H62G C626 H62H 107.0 . . ?
C327 C628 C329 121.2(6) . . ?
C327 C628 H62I 107.0 . . ?
C327 C628 H62J 107.0 . . ?
C329 C628 H62I 107.0 . . ?
C329 C628 H62J 107.0 . . ?
H62I C628 H62J 106.8 . . ?
C329 C630 H63A 106.6 . . ?
C329 C630 H63B 106.6 . . ?
C331 C630 C329 122.9(7) . . ?
C331 C630 H63A 106.6 . . ?
C331 C630 H63B 106.6 . . ?
H63A C630 H63B 106.6 . . ?
C331 C632 C333 123.0(7) . . ?
C331 C632 H63C 106.6 . . ?
C331 C632 H63D 106.6 . . ?
C333 C632 H63C 106.6 . . ?
C333 C632 H63D 106.6 . . ?
H63C C632 H63D 106.5 . . ?
C333 C634 H63E 106.3 . . ?
C333 C634 H63F 106.3 . . ?
C335 C634 C333 124.1(7) . . ?
C335 C634 H63E 106.3 . . ?
C335 C634 H63F 106.3 . . ?
H63E C634 H63F 106.4 . . ?
C335 C636 C337 124.2(7) . . ?
C335 C636 H63G 106.3 . . ?
C335 C636 H63H 106.3 . . ?
C337 C636 H63G 106.3 . . ?
C337 C636 H63H 106.3 . . ?
H63G C636 H63H 106.4 . . ?
C337 C638 C339 123.7(8) . . ?
C337 C638 H63I 106.4 . . ?
C337 C638 H63J 106.4 . . ?
C339 C638 H63I 106.4 . . ?
C339 C638 H63J 106.4 . . ?
H63I C638 H63J 106.5 . . ?
F2 B1 F1 109.2(8) . . ?
F2 B1 F3 112.9(8) . . ?
F3 B1 F1 110.4(8) . . ?
F4 B1 F1 106.5(8) . . ?
F4 B1 F2 109.5(11) . . ?
F4 B1 F3 108.3(8) . . ?
F6 B2 F5 103.7(12) . . ?
F6 B2 F7 109.6(9) . . ?
F7 B2 F5 107.6(11) . . ?
F8 B2 F5 109.2(11) . . ?
F8 B2 F6 117.2(12) . . ?
F8 B2 F7 109.1(10) . . ?
F9 B3 F10 106.6(10) . . ?
F11 B3 F9 109.8(12) . . ?
F11 B3 F10 105.7(7) . . ?
F11 B3 F12 121.3(14) . . ?
F12 B3 F9 107.9(9) . . ?
F12 B3 F10 104.6(13) . . ?
F13 B4 F14 101.8(13) . . ?
F15 B4 F13 110.9(15) . . ?
F15 B4 F14 114.0(12) . . ?
F15 B4 F16 120.8(14) . . ?
F16 B4 F13 105.1(11) . . ?
F16 B4 F14 102.2(15) . . ?
H1A O1 H1B 108(3) . . ?
C922 O921 C902 119.0(2) . . ?
N912 N911 C901 119.9(3) . . ?
C915 N911 N912 109.6(3) . . ?
C915 N911 C901 130.4(3) . . ?
N913 N912 N911 108.1(3) . . ?
N912 N913 C914 107.8(4) . . ?
N932 N931 C903 120.7(3) . . ?
N932 N931 C916 111.5(4) . . ?
C916 N931 C903 127.8(3) . . ?
N933 N932 N931 107.0(4) . . ?
N932 N933 C917 107.6(4) . . ?
N911 C901 H90A 109.0 . . ?
N911 C901 H90B 109.0 . . ?
N911 C901 C902 112.9(3) . . ?
H90A C901 H90B 107.8 . . ?
C902 C901 H90A 109.0 . . ?
C902 C901 H90B 109.0 . . ?
O921 C902 C901 109.5(3) . . ?
O921 C902 H902 110.3 . . ?
O921 C902 C903 106.8(2) . . ?
C901 C902 H902 110.3 . . ?
C901 C902 C903 109.7(3) . . ?
C903 C902 H902 110.3 . . ?
N931 C903 C902 111.9(3) . . ?
N931 C903 H90C 109.2 . . ?
N931 C903 H90D 109.2 . . ?
C902 C903 H90C 109.2 . . ?
C902 C903 H90D 109.2 . . ?
H90C C903 H90D 107.9 . . ?
N913 C914 H914 125.1 . . ?
N913 C914 C915 109.8(4) . . ?
C915 C914 H914 125.1 . . ?
N911 C915 C914 104.8(4) . . ?
N911 C915 H915 127.6 . . ?
C914 C915 H915 127.6 . . ?
N931 C916 H916 128.0 . . ?
N931 C916 C917 104.1(4) . . ?
C917 C916 H916 128.0 . . ?
N933 C917 C916 109.8(4) . . ?
N933 C917 H917 125.1 . . ?
C916 C917 H917 125.1 . . ?
O921 C922 C923 109.6(3) . . ?
O922 C922 O921 123.4(3) . . ?
O922 C922 C923 126.9(3) . . ?
C922 C923 H92A 108.6 . . ?
C922 C923 H92B 108.6 . . ?
C922 C923 C924 114.5(3) . . ?
H92A C923 H92B 107.6 . . ?
C924 C923 H92A 108.6 . . ?
C924 C923 H92B 108.6 . . ?
C923 C924 H92C 109.1 . . ?
C923 C924 H92D 109.1 . . ?
H92C C924 H92D 107.8 . . ?
C925 C924 C923 112.5(3) . . ?
C925 C924 H92C 109.1 . . ?
C925 C924 H92D 109.1 . . ?
C924 C925 H92E 108.3 . . ?
C924 C925 H92F 108.3 . . ?
H92E C925 H92F 107.4 . . ?
C926 C925 C924 115.8(3) . . ?
C926 C925 H92E 108.3 . . ?
C926 C925 H92F 108.3 . . ?
C925 C926 H92G 108.6 . . ?
C925 C926 H92H 108.6 . . ?
C925 C926 C927 114.6(3) . . ?
H92G C926 H92H 107.6 . . ?
C927 C926 H92G 108.6 . . ?
C927 C926 H92H 108.6 . . ?
C926 C927 H92I 108.4 . . ?
C926 C927 H92J 108.4 . . ?
C926 C927 C928 115.5(3) . . ?
H92I C927 H92J 107.5 . . ?
C928 C927 H92I 108.4 . . ?
C928 C927 H92J 108.4 . . ?
C927 C928 H92K 108.7 . . ?
C927 C928 H92L 108.7 . . ?
H92K C928 H92L 107.6 . . ?
C929 C928 C927 114.4(3) . . ?
C929 C928 H92K 108.7 . . ?
C929 C928 H92L 108.7 . . ?
C928 C929 H92M 108.3 . . ?
C928 C929 H92N 108.3 . . ?
H92M C929 H92N 107.4 . . ?
C930 C929 C928 115.9(3) . . ?
C930 C929 H92M 108.3 . . ?
C930 C929 H92N 108.3 . . ?
C929 C930 H93A 108.4 . . ?
C929 C930 H93B 108.4 . . ?
C929 C930 C931 115.3(3) . . ?
H93A C930 H93B 107.5 . . ?
C931 C930 H93A 108.4 . . ?
C931 C930 H93B 108.4 . . ?
C930 C931 H93C 108.4 . . ?
C930 C931 H93D 108.4 . . ?
C930 C931 C932 115.6(3) . . ?
H93C C931 H93D 107.4 . . ?
C932 C931 H93C 108.4 . . ?
C932 C931 H93D 108.4 . . ?
C931 C932 H93E 108.4 . . ?
C931 C932 H93F 108.4 . . ?
H93E C932 H93F 107.5 . . ?
C933 C932 C931 115.4(3) . . ?
C933 C932 H93E 108.4 . . ?
C933 C932 H93F 108.4 . . ?
C932 C933 H93G 108.2 . . ?
C932 C933 H93H 108.2 . . ?
H93G C933 H93H 107.4 . . ?
C934 C933 C932 116.2(3) . . ?
C934 C933 H93G 108.2 . . ?
C934 C933 H93H 108.2 . . ?
C933 C934 H93I 108.4 . . ?
C933 C934 H93J 108.4 . . ?
C933 C934 C935 115.5(3) . . ?
H93I C934 H93J 107.5 . . ?
C935 C934 H93I 108.4 . . ?
C935 C934 H93J 108.4 . . ?
C934 C935 H93K 108.3 . . ?
C934 C935 H93L 108.3 . . ?
H93K C935 H93L 107.4 . . ?
C936 C935 C934 115.8(3) . . ?
C936 C935 H93K 108.3 . . ?
C936 C935 H93L 108.3 . . ?
C935 C936 H93M 108.4 . . ?
C935 C936 H93N 108.4 . . ?
H93M C936 H93N 107.5 . . ?
C937 C936 C935 115.4(3) . . ?
C937 C936 H93M 108.4 . . ?
C937 C936 H93N 108.4 . . ?
C936 C937 H93O 108.3 . . ?
C936 C937 H93P 108.3 . . ?
H93O C937 H93P 107.4 . . ?
C938 C937 C936 115.9(4) . . ?
C938 C937 H93O 108.3 . . ?
C938 C937 H93P 108.3 . . ?
C937 C938 H93Q 108.4 . . ?
C937 C938 H93R 108.4 . . ?
C937 C938 C939 115.4(4) . . ?
H93Q C938 H93R 107.5 . . ?
C939 C938 H93Q 108.4 . . ?
C939 C938 H93R 108.4 . . ?
C938 C939 H93S 109.5 . . ?
C938 C939 H93T 109.5 . . ?
C938 C939 H93U 109.5 . . ?
H93S C939 H93T 109.5 . . ?
H93S C939 H93U 109.5 . . ?
H93T C939 H93U 109.5 . . ?
C92 C91 N90 168(3) . . ?
C91 C92 H92O 109.5 . . ?
C91 C92 H92P 109.5 . . ?
C91 C92 H92Q 109.5 . . ?
H92O C92 H92P 109.5 . . ?
H92O C92 H92Q 109.5 . . ?
H92P C92 H92Q 109.5 . . ?
C42 C41 N40 145(3) . . ?
C41 C42 H42O 109.5 . . ?
C41 C42 H42P 109.5 . . ?
C41 C42 H42Q 109.5 . . ?
H42O C42 H42P 109.5 . . ?
H42O C42 H42Q 109.5 . . ?
H42P C42 H42Q 109.5 . . ?
C52 C51 N50 164(4) . . ?
C51 C52 H52A 109.5 . . ?
C51 C52 H52B 109.5 . . ?
C51 C52 H52C 109.5 . . ?
H52A C52 H52B 109.5 . . ?
H52A C52 H52C 109.5 . . ?
H52B C52 H52C 109.5 . . ?
C62 C61 N60 164(3) . . ?
C61 C62 H62K 109.5 . . ?
C61 C62 H62L 109.5 . . ?
C61 C62 H62M 109.5 . . ?
H62K C62 H62L 109.5 . . ?
H62K C62 H62M 109.5 . . ?
H62L C62 H62M 109.5 . . ?
C72 C71 N70 144(2) . . ?
C71 C72 H72A 109.5 . . ?
C71 C72 H72B 109.5 . . ?
C71 C72 H72C 109.5 . . ?
H72A C72 H72B 109.5 . . ?
H72A C72 H72C 109.5 . . ?
H72B C72 H72C 109.5 . . ?
C82 C81 N80 157(3) . . ?
C81 C82 H82A 109.5 . . ?
C81 C82 H82B 109.5 . . ?
C81 C82 H82C 109.5 . . ?
H82A C82 H82B 109.5 . . ?
H82A C82 H82C 109.5 . . ?
H82B C82 H82C 109.5 . . ?

loop_
_geom_bond_atom_site_label_1
_geom_bond_atom_site_label_2
_geom_bond_distance
_geom_bond_site_symmetry_2
_geom_bond_publ_flag
Fe1 N113 2.173(2) 2_757 ?
Fe1 N113 2.173(2) . ?
Fe1 N213 2.182(2) . ?
Fe1 N213 2.182(2) 2_757 ?
Fe1 N313 2.2027(19) 2_757 ?
Fe1 N313 2.2026(19) . ?
Fe2 N233 2.1939(19) . ?
Fe2 N233 2.1938(19) 2_667 ?
Fe2 N333 2.189(2) . ?
Fe2 N333 2.189(2) 2_667 ?
Fe2 N413 2.214(2) 2_667 ?
Fe2 N413 2.214(2) . ?
O121 C102 1.450(3) . ?
O121 C122 1.357(3) . ?
O122 C122 1.204(3) . ?
O221 C202 1.449(3) . ?
O221 C222 1.340(3) . ?
O222 C222 1.198(3) . ?
O321 C302 1.442(3) . ?
O321 C322 1.340(3) . ?
O322 C322 1.197(4) . ?
O421 C402 1.448(3) . ?
O421 C422 1.343(4) . ?
O422 C422 1.197(4) . ?
N111 N112 1.339(3) . ?
N111 C101 1.453(3) . ?
N111 C115 1.345(4) . ?
N112 N113 1.319(3) . ?
N113 C114 1.358(3) . ?
N131 N132 1.349(4) . ?
N131 C103 1.452(4) . ?
N131 C117 1.342(4) . ?
N132 N133 1.309(4) . ?
N133 C116 1.337(6) . ?
N211 N212 1.332(3) . ?
N211 C201 1.456(3) . ?
N211 C215 1.335(3) . ?
N212 N213 1.314(3) . ?
N213 C214 1.349(4) . ?
N231 N232 1.336(2) . ?
N231 C203 1.465(3) . ?
N231 C217 1.348(3) . ?
N232 N233 1.319(2) . ?
N233 C216 1.351(3) . ?
N311 N312 1.342(3) . ?
N311 C301 1.465(3) . ?
N311 C315 1.342(3) . ?
N312 N313 1.320(3) . ?
N313 C314 1.346(3) . ?
N331 N332 1.329(3) . ?
N331 C303 1.464(3) . ?
N331 C317 1.325(4) . ?
N332 N333 1.328(3) . ?
N333 C316 1.344(3) . ?
N411 N412 1.328(3) . ?
N411 C401 1.460(3) . ?
N411 C415 1.345(3) . ?
N412 N413 1.322(3) . ?
N413 C414 1.353(3) . ?
N431 N432 1.333(3) . ?
N431 C403 1.452(4) . ?
N431 C417 1.310(4) . ?
N432 N433 1.306(4) . ?
N433 C416 1.341(5) . ?
C101 H10A 0.9700 . ?
C101 H10B 0.9700 . ?
C101 C102 1.516(4) . ?
C102 H102 0.9800 . ?
C102 C103 1.517(4) . ?
C103 H10C 0.9700 . ?
C103 H10D 0.9700 . ?
C114 H114 0.9300 . ?
C114 C115 1.353(4) . ?
C115 H115 0.9300 . ?
C116 H116 0.9300 . ?
C116 C117 1.353(6) . ?
C117 H117 0.9300 . ?
C122 C123 1.484(4) . ?
C123 H12A 0.9700 . ?
C123 H12B 0.9700 . ?
C123 C124 1.491(4) . ?
C124 H12C 0.9700 . ?
C124 H12D 0.9700 . ?
C124 C125 1.509(5) . ?
C125 H12E 0.9700 . ?
C125 H12F 0.9700 . ?
C125 C126 1.508(5) . ?
C126 H12G 0.9700 . ?
C126 H12H 0.9700 . ?
C126 C127 1.500(5) . ?
C127 H12I 0.9700 . ?
C127 H12J 0.9700 . ?
C127 C128 1.513(5) . ?
C128 H12K 0.9700 . ?
C128 H12L 0.9700 . ?
C128 C129 1.498(5) . ?
C129 H12M 0.9700 . ?
C129 H12N 0.9700 . ?
C129 C130 1.517(5) . ?
C130 H13A 0.9700 . ?
C130 H13B 0.9700 . ?
C130 C131 1.510(5) . ?
C131 H13C 0.9700 . ?
C131 H13D 0.9700 . ?
C131 C132 1.511(5) . ?
C132 H13E 0.9700 . ?
C132 H13F 0.9700 . ?
C132 C133 1.515(5) . ?
C133 H13G 0.9700 . ?
C133 H13H 0.9700 . ?
C133 C134 1.514(5) . ?
C134 H13I 0.9700 . ?
C134 H13J 0.9700 . ?
C134 C135 1.504(5) . ?
C135 H13K 0.9700 . ?
C135 H13L 0.9700 . ?
C135 C136 1.495(5) . ?
C136 H13M 0.9700 . ?
C136 H13N 0.9700 . ?
C136 C137 1.513(5) . ?
C137 H13O 0.9700 . ?
C137 H13P 0.9700 . ?
C137 C138 1.479(6) . ?
C138 H13Q 0.9700 . ?
C138 H13R 0.9700 . ?
C138 C139 1.505(6) . ?
C139 H13S 0.9600 . ?
C139 H13T 0.9600 . ?
C139 H13U 0.9600 . ?
C201 H20A 0.9700 . ?
C201 H20B 0.9700 . ?
C201 C202 1.531(3) . ?
C202 H202 0.9800 . ?
C202 C203 1.516(3) . ?
C203 H20C 0.9700 . ?
C203 H20D 0.9700 . ?
C214 H214 0.9300 . ?
C214 C215 1.365(4) . ?
C215 H215 0.9300 . ?
C216 H216 0.9300 . ?
C216 C217 1.358(3) . ?
C217 H217 0.9300 . ?
C222 C223 1.506(4) . ?
C223 H22A 0.9700 . ?
C223 H22B 0.9700 . ?
C223 C224 1.515(4) . ?
C224 H22C 0.9700 . ?
C224 H22D 0.9700 . ?
C224 C225 1.511(4) . ?
C225 H22E 0.9700 . ?
C225 H22F 0.9700 . ?
C225 C226 1.507(4) . ?
C226 H22G 0.9700 . ?
C226 H22H 0.9700 . ?
C226 C227 1.515(5) . ?
C227 H22I 0.9700 . ?
C227 H22J 0.9700 . ?
C227 C228 1.513(5) . ?
C228 H22K 0.9700 . ?
C228 H22L 0.9700 . ?
C228 C229 1.517(5) . ?
C229 H22M 0.9700 . ?
C229 H22N 0.9700 . ?
C229 C230 1.499(5) . ?
C230 H23A 0.9700 . ?
C230 H23B 0.9700 . ?
C230 C231 1.504(5) . ?
C231 H23C 0.9700 . ?
C231 H23D 0.9700 . ?
C231 C232 1.521(5) . ?
C232 H23E 0.9700 . ?
C232 H23F 0.9700 . ?
C232 C233 1.509(5) . ?
C233 H23G 0.9700 . ?
C233 H23H 0.9700 . ?
C233 C234 1.501(5) . ?
C234 H23I 0.9700 . ?
C234 H23J 0.9700 . ?
C234 C235 1.510(5) . ?
C235 H23K 0.9700 . ?
C235 H23L 0.9700 . ?
C235 C236 1.502(5) . ?
C236 H23M 0.9700 . ?
C236 H23N 0.9700 . ?
C236 C237 1.508(5) . ?
C237 H23O 0.9700 . ?
C237 H23P 0.9700 . ?
C237 C238 1.497(6) . ?
C238 H23Q 0.9700 . ?
C238 H23R 0.9700 . ?
C238 C239 1.510(6) . ?
C239 H23S 0.9600 . ?
C239 H23T 0.9600 . ?
C239 H23U 0.9600 . ?
C301 H30A 0.9700 . ?
C301 H30B 0.9700 . ?
C301 C302 1.501(4) . ?
C302 H302 0.9800 . ?
C302 C303 1.527(3) . ?
C303 H30C 0.9700 . ?
C303 H30D 0.9700 . ?
C314 H314 0.9300 . ?
C314 C315 1.359(3) . ?
C315 H315 0.9300 . ?
C316 H316 0.9300 . ?
C316 C317 1.354(4) . ?
C317 H317 0.9300 . ?
C322 C323 1.524(6) . ?
C322 C623 1.514(6) . ?
C323 H32A 0.9700 . ?
C323 H32B 0.9700 . ?
C323 C324 1.518(7) . ?
C324 H32C 0.9700 . ?
C324 H32D 0.9700 . ?
C324 C325 1.469(8) . ?
C325 H32E 0.9700 . ?
C325 H32F 0.9700 . ?
C325 C326 1.430(8) . ?
C326 H32G 0.9700 . ?
C326 H32H 0.9700 . ?
C326 C327 1.476(7) . ?
C327 H32I 0.9700 . ?
C327 H32J 0.9700 . ?
C327 H32K 0.9700 . ?
C327 H32L 0.9700 . ?
C327 C328 1.449(7) . ?
C327 C626 1.476(8) . ?
C327 C628 1.450(7) . ?
C328 H32M 0.9700 . ?
C328 H32N 0.9700 . ?
C328 C329 1.453(7) . ?
C329 H32O 0.9700 . ?
C329 H32P 0.9700 . ?
C329 H32Q 0.9700 . ?
C329 H32R 0.9700 . ?
C329 C330 1.461(7) . ?
C329 C628 1.453(8) . ?
C329 C630 1.457(7) . ?
C330 H33A 0.9700 . ?
C330 H33B 0.9700 . ?
C330 C331 1.435(7) . ?
C331 H33C 0.9700 . ?
C331 H33D 0.9700 . ?
C331 H33E 0.9700 . ?
C331 H33F 0.9700 . ?
C331 C332 1.447(7) . ?
C331 C630 1.439(8) . ?
C331 C632 1.447(7) . ?
C332 H33G 0.9700 . ?
C332 H33H 0.9700 . ?
C332 C333 1.451(7) . ?
C333 H33I 0.9700 . ?
C333 H33J 0.9700 . ?
C333 H33K 0.9700 . ?
C333 H33L 0.9700 . ?
C333 C334 1.436(7) . ?
C333 C632 1.457(8) . ?
C333 C634 1.438(7) . ?
C334 H33M 0.9700 . ?
C334 H33N 0.9700 . ?
C334 C335 1.430(7) . ?
C335 H33O 0.9700 . ?
C335 H33P 0.9700 . ?
C335 H33Q 0.9700 . ?
C335 H33R 0.9700 . ?
C335 C336 1.448(7) . ?
C335 C634 1.437(8) . ?
C335 C636 1.445(7) . ?
C336 H33S 0.9700 . ?
C336 H33T 0.9700 . ?
C336 C337 1.447(7) . ?
C337 H33U 0.9700 . ?
C337 H33V 0.9700 . ?
C337 H33W 0.9700 . ?
C337 H33X 0.9700 . ?
C337 C338 1.421(8) . ?
C337 C636 1.453(8) . ?
C337 C638 1.420(8) . ?
C338 H33Y 0.9700 . ?
C338 H 0.9700 . ?
C338 C339 1.449(8) . ?
C339 H33Z 0.9600 . ?
C339 HA 0.9600 . ?
C339 HB 0.9600 . ?
C339 HC 0.9600 . ?
C339 HD 0.9600 . ?
C339 HE 0.9600 . ?
C339 C638 1.453(9) . ?
C401 H40A 0.9700 . ?
C401 H40B 0.9700 . ?
C401 C402 1.519(4) . ?
C402 H402 0.9800 . ?
C402 C403 1.518(4) . ?
C403 H40C 0.9700 . ?
C403 H40D 0.9700 . ?
C414 H414 0.9300 . ?
C414 C415 1.356(4) . ?
C415 H415 0.9300 . ?
C416 H416 0.9300 . ?
C416 C417 1.354(5) . ?
C417 H417 0.9300 . ?
C422 C423 1.541(5) . ?
C423 H42A 0.9700 . ?
C423 H42B 0.9700 . ?
C423 C424 1.462(6) . ?
C424 H42C 0.9700 . ?
C424 H42D 0.9700 . ?
C424 C425 1.511(6) . ?
C425 H42E 0.9700 . ?
C425 H42F 0.9700 . ?
C425 C426 1.506(6) . ?
C426 H42G 0.9700 . ?
C426 H42H 0.9700 . ?
C426 C427 1.505(6) . ?
C427 H42I 0.9700 . ?
C427 H42J 0.9700 . ?
C427 C428 1.488(6) . ?
C428 H42K 0.9700 . ?
C428 H42L 0.9700 . ?
C428 C429 1.502(6) . ?
C429 H42M 0.9700 . ?
C429 H42N 0.9700 . ?
C429 C430 1.485(6) . ?
C430 H43A 0.9700 . ?
C430 H43B 0.9700 . ?
C430 C431 1.475(6) . ?
C431 H43C 0.9700 . ?
C431 H43D 0.9700 . ?
C431 C432 1.490(6) . ?
C432 H43E 0.9700 . ?
C432 H43F 0.9700 . ?
C432 C433 1.487(6) . ?
C433 H43G 0.9700 . ?
C433 H43H 0.9700 . ?
C433 C434 1.492(6) . ?
C434 H43I 0.9700 . ?
C434 H43J 0.9700 . ?
C434 C435 1.476(6) . ?
C435 H43K 0.9700 . ?
C435 H43L 0.9700 . ?
C435 C436 1.485(6) . ?
C436 H43M 0.9700 . ?
C436 H43N 0.9700 . ?
C436 C437 1.467(7) . ?
C437 H43O 0.9700 . ?
C437 H43P 0.9700 . ?
C437 C438 1.473(6) . ?
C438 H43Q 0.9700 . ?
C438 H43R 0.9700 . ?
C438 C439 1.432(6) . ?
C439 H43S 0.9600 . ?
C439 H43T 0.9600 . ?
C439 H43U 0.9600 . ?
C623 H62A 0.9700 . ?
C623 H62B 0.9700 . ?
C623 C624 1.521(8) . ?
C624 H62C 0.9700 . ?
C624 H62D 0.9700 . ?
C624 C625 1.473(8) . ?
C625 H62E 0.9700 . ?
C625 H62F 0.9700 . ?
C625 C626 1.434(9) . ?
C626 H62G 0.9700 . ?
C626 H62H 0.9700 . ?
C628 H62I 0.9700 . ?
C628 H62J 0.9700 . ?
C630 H63A 0.9700 . ?
C630 H63B 0.9700 . ?
C632 H63C 0.9700 . ?
C632 H63D 0.9700 . ?
C634 H63E 0.9700 . ?
C634 H63F 0.9700 . ?
C636 H63G 0.9700 . ?
C636 H63H 0.9700 . ?
C638 H63I 0.9700 . ?
C638 H63J 0.9700 . ?
F1 B1 1.387(7) . ?
F2 B1 1.353(8) . ?
F3 B1 1.379(7) . ?
F4 B1 1.312(8) . ?
F5 B2 1.385(9) . ?
F6 B2 1.347(9) . ?
F7 B2 1.370(8) . ?
F8 B2 1.307(8) . ?
F9 B3 1.378(9) . ?
F10 B3 1.394(14) . ?
F11 B3 1.267(18) . ?
F12 B3 1.351(11) . ?
F13 B4 1.347(11) . ?
F14 B4 1.387(19) . ?
F15 B4 1.25(2) . ?
F16 B4 1.332(14) . ?
O1 H1A 0.851(11) . ?
O1 H1B 0.851(10) . ?
O921 C902 1.453(3) . ?
O921 C922 1.342(4) . ?
O922 C922 1.197(4) . ?
N911 N912 1.341(4) . ?
N911 C901 1.448(4) . ?
N911 C915 1.337(5) . ?
N912 N913 1.307(5) . ?
N913 C914 1.331(6) . ?
N931 N932 1.311(4) . ?
N931 C903 1.448(4) . ?
N931 C916 1.322(4) . ?
N932 N933 1.310(6) . ?
N933 C917 1.329(7) . ?
C901 H90A 0.9700 . ?
C901 H90B 0.9700 . ?
C901 C902 1.512(4) . ?
C902 H902 0.9800 . ?
C902 C903 1.524(4) . ?
C903 H90C 0.9700 . ?
C903 H90D 0.9700 . ?
C914 H914 0.9300 . ?
C914 C915 1.350(6) . ?
C915 H915 0.9300 . ?
C916 H916 0.9300 . ?
C916 C917 1.333(7) . ?
C917 H917 0.9300 . ?
C922 C923 1.506(5) . ?
C923 H92A 0.9700 . ?
C923 H92B 0.9700 . ?
C923 C924 1.522(5) . ?
C924 H92C 0.9700 . ?
C924 H92D 0.9700 . ?
C924 C925 1.512(5) . ?
C925 H92E 0.9700 . ?
C925 H92F 0.9700 . ?
C925 C926 1.505(5) . ?
C926 H92G 0.9700 . ?
C926 H92H 0.9700 . ?
C926 C927 1.514(5) . ?
C927 H92I 0.9700 . ?
C927 H92J 0.9700 . ?
C927 C928 1.516(5) . ?
C928 H92K 0.9700 . ?
C928 H92L 0.9700 . ?
C928 C929 1.516(5) . ?
C929 H92M 0.9700 . ?
C929 H92N 0.9700 . ?
C929 C930 1.501(5) . ?
C930 H93A 0.9700 . ?
C930 H93B 0.9700 . ?
C930 C931 1.508(5) . ?
C931 H93C 0.9700 . ?
C931 H93D 0.9700 . ?
C931 C932 1.508(5) . ?
C932 H93E 0.9700 . ?
C932 H93F 0.9700 . ?
C932 C933 1.505(5) . ?
C933 H93G 0.9700 . ?
C933 H93H 0.9700 . ?
C933 C934 1.504(5) . ?
C934 H93I 0.9700 . ?
C934 H93J 0.9700 . ?
C934 C935 1.509(5) . ?
C935 H93K 0.9700 . ?
C935 H93L 0.9700 . ?
C935 C936 1.506(5) . ?
C936 H93M 0.9700 . ?
C936 H93N 0.9700 . ?
C936 C937 1.500(5) . ?
C937 H93O 0.9700 . ?
C937 H93P 0.9700 . ?
C937 C938 1.495(5) . ?
C938 H93Q 0.9700 . ?
C938 H93R 0.9700 . ?
C938 C939 1.516(6) . ?
C939 H93S 0.9600 . ?
C939 H93T 0.9600 . ?
C939 H93U 0.9600 . ?
N90 C91 1.320(10) . ?
C91 C92 1.072(11) . ?
C92 H92O 0.9600 . ?
C92 H92P 0.9600 . ?
C92 H92Q 0.9600 . ?
N40 C41 1.319(10) . ?
C41 C42 1.072(11) . ?
C42 H42O 0.9600 . ?
C42 H42P 0.9600 . ?
C42 H42Q 0.9600 . ?
N50 C51 1.320(10) . ?
C51 C52 1.072(11) . ?
C52 H52A 0.9600 . ?
C52 H52B 0.9600 . ?
C52 H52C 0.9600 . ?
N60 C61 1.318(10) . ?
C61 C62 1.070(11) . ?
C62 H62K 0.9600 . ?
C62 H62L 0.9600 . ?
C62 H62M 0.9600 . ?
N70 C71 1.316(10) . ?
C71 C72 1.072(11) . ?
C72 H72A 0.9600 . ?
C72 H72B 0.9600 . ?
C72 H72C 0.9600 . ?
N80 C81 1.316(10) . ?
C81 C82 1.071(11) . ?
C82 H82A 0.9600 . ?
C82 H82B 0.9600 . ?
C82 H82C 0.9600 . ?

loop_
_geom_hbond_atom_site_label_D
_geom_hbond_atom_site_label_H
_geom_hbond_atom_site_label_A
_geom_hbond_distance_DH
_geom_hbond_distance_HA
_geom_hbond_distance_DA
_geom_hbond_angle_DHA
_geom_hbond_site_symmetry_A
_geom_hbond_publ_flag
C101 H10B F11 0.97 2.39 3.163(7) 136.2 . yes
C114 H114 N312 0.93 2.63 3.297(4) 129.0 2_757 yes
C201 H20A F12 0.97 2.24 3.031(8) 138.5 2_757 yes
C201 H20A F16 0.97 2.51 3.358(9) 145.3 2_757 yes
C214 H214 O122 0.93 2.54 3.459(4) 170.7 . yes
C314 H314 F12 0.93 2.54 3.409(11) 155.9 . yes
C314 H314 F13 0.93 2.54 3.018(12) 112.6 . yes
C314 H314 F16 0.93 2.49 3.301(9) 146.4 . yes
C315 H315 F2 0.93 2.66 3.394(13) 136.7 2_757 yes
C315 H315 F3 0.93 2.65 3.278(10) 125.2 2_757 yes
C315 H315 F6 0.93 2.40 3.219(9) 147.0 2_757 yes
C315 H315 F7 0.93 2.67 3.169(11) 114.6 2_757 yes
C315 H315 F9 0.93 2.43 3.010(8) 120.4 . yes
C315 H315 F13 0.93 2.48 2.978(12) 113.8 . yes
C324 H32D O122 0.97 2.49 3.397(14) 155.7 . yes
C401 H40A N432 0.97 2.62 3.164(4) 115.8 . yes
C403 H40C O222 0.97 2.65 3.132(4) 111.0 . yes
C403 H40D O1 0.97 2.64 3.57(4) 161.7 . yes
C92 H92O F3 0.96 2.56 3.397(18) 146.1 . yes

loop_
_geom_torsion_atom_site_label_1
_geom_torsion_atom_site_label_2
_geom_torsion_atom_site_label_3
_geom_torsion_atom_site_label_4
_geom_torsion
_geom_torsion_site_symmetry_1
_geom_torsion_site_symmetry_2
_geom_torsion_site_symmetry_3
_geom_torsion_site_symmetry_4
_geom_torsion_publ_flag
Fe1 N113 C114 C115 -163.64(18) . . . . ?
Fe1 N213 C214 C215 178.19(19) . . . . ?
Fe1 N313 C314 C315 174.37(18) . . . . ?
Fe2 N233 C216 C217 165.61(17) . . . . ?
Fe2 N333 C316 C317 -176.79(18) . . . . ?
Fe2 N413 C414 C415 -159.16(18) . . . . ?
O121 C102 C103 N131 61.8(3) . . . . ?
O121 C122 C123 C124 -147.1(3) . . . . ?
O122 C122 C123 C124 33.5(5) . . . . ?
O221 C202 C203 N231 77.5(2) . . . . ?
O221 C222 C223 C224 160.8(2) . . . . ?
O222 C222 C223 C224 -19.2(4) . . . . ?
O321 C302 C303 N331 56.2(3) . . . . ?
O321 C322 C323 C324 172.4(9) . . . . ?
O321 C322 C623 C624 118.4(10) . . . . ?
O322 C322 C323 C324 2.0(13) . . . . ?
O322 C322 C623 C624 -77.3(13) . . . . ?
O421 C402 C403 N431 -45.8(3) . . . . ?
O421 C422 C423 C424 -144.4(4) . . . . ?
O422 C422 C423 C424 37.8(6) . . . . ?
N111 N112 N113 Fe1 165.04(14) . . . . ?
N111 N112 N113 C114 -1.2(3) . . . . ?
N111 C101 C102 O121 -57.1(3) . . . . ?
N111 C101 C102 C103 -172.6(2) . . . . ?
N112 N111 C101 C102 -85.7(3) . . . . ?
N112 N111 C115 C114 -0.8(3) . . . . ?
N112 N113 C114 C115 0.7(3) . . . . ?
N113 C114 C115 N111 0.1(3) . . . . ?
N131 N132 N133 C116 0.5(5) . . . . ?
N132 N131 C103 C102 95.6(3) . . . . ?
N132 N131 C117 C116 0.1(4) . . . . ?
N132 N133 C116 C117 -0.5(5) . . . . ?
N133 C116 C117 N131 0.2(5) . . . . ?
N211 N212 N213 Fe1 -179.20(12) . . . . ?
N211 N212 N213 C214 -0.7(3) . . . . ?
N211 C201 C202 O221 62.1(2) . . . . ?
N211 C201 C202 C203 -57.7(3) . . . . ?
N212 N211 C201 C202 78.3(3) . . . . ?
N212 N211 C215 C214 -1.1(3) . . . . ?
N212 N213 C214 C215 0.1(3) . . . . ?
N213 C214 C215 N211 0.6(3) . . . . ?
N231 N232 N233 Fe2 -166.37(14) . . . . ?
N231 N232 N233 C216 0.7(2) . . . . ?
N232 N231 C203 C202 -105.5(2) . . . . ?
N232 N231 C217 C216 -0.2(3) . . . . ?
N232 N233 C216 C217 -0.8(3) . . . . ?
N233 C216 C217 N231 0.6(3) . . . . ?
N311 N312 N313 Fe1 -174.49(15) . . . . ?
N311 N312 N313 C314 -0.5(3) . . . . ?
N311 C301 C302 O321 71.0(2) . . . . ?
N311 C301 C302 C303 -170.1(2) . . . . ?
N312 N311 C301 C302 -104.5(3) . . . . ?
N312 N311 C315 C314 -0.3(3) . . . . ?
N312 N313 C314 C315 0.4(3) . . . . ?
N313 C314 C315 N311 -0.1(3) . . . . ?
N331 N332 N333 Fe2 177.46(12) . . . . ?
N331 N332 N333 C316 0.1(2) . . . . ?
N332 N331 C303 C302 87.6(3) . . . . ?
N332 N331 C317 C316 0.2(3) . . . . ?
N332 N333 C316 C317 0.0(3) . . . . ?
N333 C316 C317 N331 -0.1(3) . . . . ?
N411 N412 N413 Fe2 161.46(15) . . . . ?
N411 N412 N413 C414 -1.2(3) . . . . ?
N411 C401 C402 O421 -68.9(3) . . . . ?
N411 C401 C402 C403 170.5(2) . . . . ?
N412 N411 C401 C402 -73.8(3) . . . . ?
N412 N411 C415 C414 -0.6(3) . . . . ?
N412 N413 C414 C415 0.9(3) . . . . ?
N413 C414 C415 N411 -0.2(3) . . . . ?
N431 N432 N433 C416 0.1(4) . . . . ?
N432 N431 C403 C402 -66.3(4) . . . . ?
N432 N431 C417 C416 1.3(5) . . . . ?
N432 N433 C416 C417 0.8(5) . . . . ?
N433 C416 C417 N431 -1.3(5) . . . . ?
C101 N111 N112 N113 177.0(2) . . . . ?
C101 N111 C115 C114 -176.0(2) . . . . ?
C101 C102 C103 N131 178.9(2) . . . . ?
C102 O121 C122 O122 -2.8(4) . . . . ?
C102 O121 C122 C123 177.8(3) . . . . ?
C103 N131 N132 N133 -176.7(3) . . . . ?
C103 N131 C117 C116 176.1(3) . . . . ?
C115 N111 N112 N113 1.3(3) . . . . ?
C115 N111 C101 C102 89.1(3) . . . . ?
C117 N131 N132 N133 -0.4(4) . . . . ?
C117 N131 C103 C102 -80.0(4) . . . . ?
C122 O121 C102 C101 103.0(3) . . . . ?
C122 O121 C102 C103 -139.1(2) . . . . ?
C122 C123 C124 C125 179.0(3) . . . . ?
C123 C124 C125 C126 -175.9(4) . . . . ?
C124 C125 C126 C127 174.4(4) . . . . ?
C125 C126 C127 C128 -174.0(4) . . . . ?
C126 C127 C128 C129 175.7(4) . . . . ?
C127 C128 C129 C130 -179.2(4) . . . . ?
C128 C129 C130 C131 179.1(4) . . . . ?
C129 C130 C131 C132 179.4(4) . . . . ?
C130 C131 C132 C133 -179.5(4) . . . . ?
C131 C132 C133 C134 -179.3(4) . . . . ?
C132 C133 C134 C135 -179.1(4) . . . . ?
C133 C134 C135 C136 -179.4(4) . . . . ?
C134 C135 C136 C137 179.7(4) . . . . ?
C135 C136 C137 C138 -180.0(5) . . . . ?
C136 C137 C138 C139 -179.5(6) . . . . ?
C201 N211 N212 N213 -179.09(17) . . . . ?
C201 N211 C215 C214 179.2(2) . . . . ?
C201 C202 C203 N231 -161.5(2) . . . . ?
C202 O221 C222 O222 1.1(3) . . . . ?
C202 O221 C222 C223 -178.9(2) . . . . ?
C203 N231 N232 N233 179.91(18) . . . . ?
C203 N231 C217 C216 179.6(2) . . . . ?
C215 N211 N212 N213 1.1(3) . . . . ?
C215 N211 C201 C202 -102.0(3) . . . . ?
C217 N231 N232 N233 -0.3(3) . . . . ?
C217 N231 C203 C202 74.7(3) . . . . ?
C222 O221 C202 C201 90.8(2) . . . . ?
C222 O221 C202 C203 -145.89(19) . . . . ?
C222 C223 C224 C225 -73.5(4) . . . . ?
C223 C224 C225 C226 175.2(3) . . . . ?
C224 C225 C226 C227 177.0(3) . . . . ?
C225 C226 C227 C228 176.1(3) . . . . ?
C226 C227 C228 C229 -178.7(3) . . . . ?
C227 C228 C229 C230 174.4(3) . . . . ?
C228 C229 C230 C231 177.4(4) . . . . ?
C229 C230 C231 C232 177.5(4) . . . . ?
C230 C231 C232 C233 179.7(4) . . . . ?
C231 C232 C233 C234 178.0(4) . . . . ?
C232 C233 C234 C235 178.4(4) . . . . ?
C233 C234 C235 C236 178.6(4) . . . . ?
C234 C235 C236 C237 179.6(4) . . . . ?
C235 C236 C237 C238 179.1(4) . . . . ?
C236 C237 C238 C239 179.9(4) . . . . ?
C301 N311 N312 N313 178.6(2) . . . . ?
C301 N311 C315 C314 -178.3(2) . . . . ?
C301 C302 C303 N331 -62.5(3) . . . . ?
C302 O321 C322 O322 1.9(4) . . . . ?
C302 O321 C322 C323 -169.7(4) . . . . ?
C302 O321 C322 C623 165.1(6) . . . . ?
C303 N331 N332 N333 -178.26(17) . . . . ?
C303 N331 C317 C316 178.0(2) . . . . ?
C315 N311 N312 N313 0.5(3) . . . . ?
C315 N311 C301 C302 73.3(3) . . . . ?
C317 N331 N332 N333 -0.2(2) . . . . ?
C317 N331 C303 C302 -90.0(3) . . . . ?
C322 O321 C302 C301 -118.1(2) . . . . ?
C322 O321 C302 C303 119.3(2) . . . . ?
C322 C323 C324 C325 176.9(12) . . . . ?
C322 C623 C624 C625 -168.6(11) . . . . ?
C323 C324 C325 C326 155(2) . . . . ?
C324 C325 C326 C327 160.1(19) . . . . ?
C325 C326 C327 C328 178.5(14) . . . . ?
C326 C327 C328 C329 178.4(9) . . . . ?
C327 C328 C329 C330 177.4(8) . . . . ?
C328 C329 C330 C331 178.1(8) . . . . ?
C329 C330 C331 C332 -179.9(8) . . . . ?
C330 C331 C332 C333 179.2(8) . . . . ?
C331 C332 C333 C334 179.4(8) . . . . ?
C332 C333 C334 C335 179.5(8) . . . . ?
C333 C334 C335 C336 179.3(8) . . . . ?
C334 C335 C336 C337 178.5(8) . . . . ?
C335 C336 C337 C338 -179.7(9) . . . . ?
C336 C337 C338 C339 -179.5(10) . . . . ?
C401 N411 N412 N413 177.1(2) . . . . ?
C401 N411 C415 C414 -176.0(3) . . . . ?
C401 C402 C403 N431 74.7(3) . . . . ?
C402 O421 C422 O422 4.9(4) . . . . ?
C402 O421 C422 C423 -173.1(3) . . . . ?
C403 N431 N432 N433 -179.7(3) . . . . ?
C403 N431 C417 C416 -180.0(3) . . . . ?
C415 N411 N412 N413 1.1(3) . . . . ?
C415 N411 C401 C402 101.3(3) . . . . ?
C417 N431 N432 N433 -0.9(4) . . . . ?
C417 N431 C403 C402 115.1(4) . . . . ?
C422 O421 C402 C401 102.3(3) . . . . ?
C422 O421 C402 C403 -133.2(2) . . . . ?
C422 C423 C424 C425 68.3(5) . . . . ?
C423 C424 C425 C426 70.1(6) . . . . ?
C424 C425 C426 C427 178.7(5) . . . . ?
C425 C426 C427 C428 -175.7(5) . . . . ?
C426 C427 C428 C429 -179.3(5) . . . . ?
C427 C428 C429 C430 -179.8(5) . . . . ?
C428 C429 C430 C431 -179.0(5) . . . . ?
C429 C430 C431 C432 -179.3(5) . . . . ?
C430 C431 C432 C433 -179.0(5) . . . . ?
C431 C432 C433 C434 179.8(4) . . . . ?
C432 C433 C434 C435 179.0(5) . . . . ?
C433 C434 C435 C436 -179.7(4) . . . . ?
C434 C435 C436 C437 -179.4(5) . . . . ?
C435 C436 C437 C438 178.2(5) . . . . ?
C436 C437 C438 C439 178.4(7) . . . . ?
C623 C624 C625 C626 -137.0(18) . . . . ?
C624 C625 C626 C327 -157.9(15) . . . . ?
C626 C327 C628 C329 -177.2(10) . . . . ?
C628 C327 C626 C625 -168.8(13) . . . . ?
C628 C329 C630 C331 179.2(10) . . . . ?
C630 C329 C628 C327 -179.6(10) . . . . ?
C630 C331 C632 C333 176.8(10) . . . . ?
C632 C331 C630 C329 -179.2(10) . . . . ?
C632 C333 C634 C335 -179.4(10) . . . . ?
C634 C333 C632 C331 -178.5(10) . . . . ?
C634 C335 C636 C337 179.8(10) . . . . ?
C636 C335 C634 C333 179.6(10) . . . . ?
C636 C337 C638 C339 -176.1(13) . . . . ?
C638 C337 C636 C335 -176.8(13) . . . . ?
O921 C902 C903 N931 57.9(4) . . . . ?
O921 C922 C923 C924 -163.2(3) . . . . ?
O922 C922 C923 C924 19.2(7) . . . . ?
N911 N912 N913 C914 -1.2(5) . . . . ?
N911 C901 C902 O921 -71.6(3) . . . . ?
N911 C901 C902 C903 171.4(3) . . . . ?
N912 N911 C901 C902 -84.3(4) . . . . ?
N912 N911 C915 C914 0.1(5) . . . . ?
N912 N913 C914 C915 1.3(6) . . . . ?
N913 C914 C915 N911 -0.9(6) . . . . ?
N931 N932 N933 C917 -1.8(7) . . . . ?
N931 C916 C917 N933 1.4(6) . . . . ?
N932 N931 C903 C902 74.8(4) . . . . ?
N932 N931 C916 C917 -2.6(5) . . . . ?
N932 N933 C917 C916 0.3(7) . . . . ?
C901 N911 N912 N913 178.8(3) . . . . ?
C901 N911 C915 C914 -177.8(4) . . . . ?
C901 C902 C903 N931 176.5(3) . . . . ?
C902 O921 C922 O922 -13.3(5) . . . . ?
C902 O921 C922 C923 169.0(3) . . . . ?
C903 N931 N932 N933 -178.0(4) . . . . ?
C903 N931 C916 C917 178.3(4) . . . . ?
C915 N911 N912 N913 0.6(5) . . . . ?
C915 N911 C901 C902 93.4(5) . . . . ?
C916 N931 N932 N933 2.8(6) . . . . ?
C916 N931 C903 C902 -106.3(4) . . . . ?
C922 O921 C902 C901 117.2(3) . . . . ?
C922 O921 C902 C903 -124.0(3) . . . . ?
C922 C923 C924 C925 179.6(4) . . . . ?
C923 C924 C925 C926 179.5(4) . . . . ?
C924 C925 C926 C927 -179.4(4) . . . . ?
C925 C926 C927 C928 178.2(4) . . . . ?
C926 C927 C928 C929 179.8(4) . . . . ?
C927 C928 C929 C930 178.2(4) . . . . ?
C928 C929 C930 C931 179.7(4) . . . . ?
C929 C930 C931 C932 179.0(4) . . . . ?
C930 C931 C932 C933 179.7(4) . . . . ?
C931 C932 C933 C934 178.4(4) . . . . ?
C932 C933 C934 C935 -179.7(4) . . . . ?
C933 C934 C935 C936 177.7(4) . . . . ?
C934 C935 C936 C937 -179.1(4) . . . . ?
C935 C936 C937 C938 178.6(4) . . . . ?
C936 C937 C938 C939 -179.2(4) . . . . ?
